data_7716124
loop_
_publ_author_name
'Nielsen, Hannah H.'
'Vilari&#xf1;o, Pol'
'Rodr&#xed;guez, Gemma'
'Trepard, Florian'
'Roubeau, Olivier'
'Arom&#xed;, Guillem'
'Aguil&#xe0;, David'

_publ_section_title
;
 Self-assembly of a supramolecular spin-crossover tetrahedron.
;
_journal_issue 23
_journal_name_full 'Dalton transactions (Cambridge, England : 2003)'
_journal_page_first 9792
_journal_page_last 9797
_journal_paper_doi 10.1039/d4dt00578c
_journal_volume 53
_journal_year 2024
_chemical_formula_moiety '8(C39 H30 Fe N12), 3(Cl4 Fe), 13(B F4), 23(C3 H6 O)'
_chemical_formula_sum 'C381 H378 B13 Cl12 F52 Fe11 N96 O23'
_chemical_formula_weight 8838.1
_space_group_crystal_system monoclinic
_space_group_IT_number 15
_space_group_name_Hall '-C 2yc'
_space_group_name_H-M_alt 'C 1 2/c 1'
_atom_sites_solution_hydrogens geom
_audit_creation_method SHELXL-2019/3
_audit_update_record
;
2024-02-22 deposited with the CCDC.	2024-05-20 downloaded from the CCDC.
;
_cell_angle_alpha 90
_cell_angle_beta 127.471(4)
_cell_angle_gamma 90
_cell_formula_units_Z 4
_cell_length_a 41.02(4)
_cell_length_b 39.04(2)
_cell_length_c 33.58(2)
_cell_measurement_reflns_used 9917
_cell_measurement_temperature 275(2)
_cell_measurement_theta_max 25.68
_cell_measurement_theta_min 2.54
_cell_volume 42680(5)
_computing_cell_refinement 'Bruker SAINT'
_computing_data_collection 'Bruker APEX 3'
_computing_data_reduction 'Bruker SAINT'
_computing_structure_refinement 'SHELXL-2019/2 (Sheldrick, 2019)'
_computing_structure_solution 'SHELXT 2018/2 (Sheldrick, 2018)'
_diffrn_ambient_temperature 275(2)
_diffrn_measured_fraction_theta_full 0.794
_diffrn_measured_fraction_theta_max 0.794
_diffrn_measurement_device_type 'Bruker D8 with PHOTON II detector'
_diffrn_measurement_method 'shutterless /f and /w scans'
_diffrn_radiation_monochromator 'silicon 111'
_diffrn_radiation_source 'Advanced Light Source station 12.2.1'
_diffrn_radiation_type synchrotron
_diffrn_radiation_wavelength 0.7288
_diffrn_reflns_av_R_equivalents 0.0917
_diffrn_reflns_av_unetI/netI 0.0945
_diffrn_reflns_Laue_measured_fraction_full 0.794
_diffrn_reflns_Laue_measured_fraction_max 0.794
_diffrn_reflns_limit_h_max 37
_diffrn_reflns_limit_h_min -41
_diffrn_reflns_limit_k_max 39
_diffrn_reflns_limit_k_min -39
_diffrn_reflns_limit_l_max 34
_diffrn_reflns_limit_l_min -34
_diffrn_reflns_number 74526
_diffrn_reflns_point_group_measured_fraction_full 0.794
_diffrn_reflns_point_group_measured_fraction_max 0.794
_diffrn_reflns_theta_full 21.830
_diffrn_reflns_theta_max 21.835
_diffrn_reflns_theta_min 1.283
_exptl_absorpt_coefficient_mu 0.612
_exptl_absorpt_correction_T_max 0.745
_exptl_absorpt_correction_T_min 0.563
_exptl_absorpt_correction_type multi-scan
_exptl_absorpt_process_details 'SADABS-2016/2 - Bruker AXS'
_exptl_crystal_colour red
_exptl_crystal_density_diffrn 1.375
_exptl_crystal_description block
_exptl_crystal_F_000 18015
_exptl_crystal_size_max 0.140
_exptl_crystal_size_mid 0.130
_exptl_crystal_size_min 0.070
_refine_diff_density_max 0.591
_refine_diff_density_min -0.531
_refine_diff_density_rms 0.084
_refine_ls_extinction_method none
_refine_ls_goodness_of_fit_ref 1.003
_refine_ls_hydrogen_treatment constr
_refine_ls_matrix_type full
_refine_ls_number_parameters 2378
_refine_ls_number_reflns 18873
_refine_ls_number_restraints 651
_refine_ls_restrained_S_all 1.058
_refine_ls_R_factor_all 0.1052
_refine_ls_R_factor_gt 0.0852
_refine_ls_shift/su_max 0.002
_refine_ls_shift/su_mean 0.000
_refine_ls_structure_factor_coef Fsqd
_refine_ls_weighting_details 'w=1/[\s^2^(Fo^2^)+(0.1963P)^2^] where P=(Fo^2^+2Fc^2^)/3'
_refine_ls_weighting_scheme calc
_refine_ls_wR_factor_gt 0.2337
_refine_ls_wR_factor_ref 0.2496
_reflns_Friedel_coverage 0.000
_reflns_number_gt 13834
_reflns_number_total 18873
_reflns_threshold_expression 'I > 2\s(I)'
_cod_data_source_file d4dt00578c2.cif
_cod_data_source_block Fe4Td_275K
_cod_depositor_comments 'Adding full bibliography for 7716118--7716126.cif.'
_cod_original_cell_volume 42681(53)
_cod_original_sg_symbol_H-M 'C 2/c'
_cod_database_code 7716124
_shelx_shelxl_version_number 2019/3
_shelx_space_group_comment
;
The symmetry employed for this shelxl refinement is uniquely defined
by the following loop, which should always be used as a source of
symmetry information in preference to the above space-group names.
They are only intended as comments.
;
_shelx_estimated_absorpt_t_min 0.927
_shelx_estimated_absorpt_t_max 0.962

loop_
_space_group_symop_operation_xyz
'x, y, z'
'-x, y, -z+1/2'
'x+1/2, y+1/2, z'
'-x+1/2, y+1/2, -z+1/2'
'-x, -y, -z'
'x, -y, z-1/2'
'-x+1/2, -y+1/2, -z'
'x+1/2, -y+1/2, z-1/2'

loop_
_atom_site_label
_atom_site_type_symbol
_atom_site_fract_x
_atom_site_fract_y
_atom_site_fract_z
_atom_site_U_iso_or_equiv
_atom_site_adp_type
_atom_site_occupancy
_atom_site_site_symmetry_order
_atom_site_calc_flag
_atom_site_refinement_flags_posn
_atom_site_refinement_flags_adp
_atom_site_refinement_flags_occupancy
_atom_site_disorder_assembly
_atom_site_disorder_group
Fe1 Fe 0.64622(3) 0.48981(2) 0.08848(3) 0.0518(3) Uani 1 1 d . . . . .
N1 N 0.59742(19) 0.51340(14) 0.0765(2) 0.0671(16) Uani 1 1 d . . . . .
N2 N 0.61631(16) 0.44922(13) 0.08847(19) 0.0553(13) Uani 1 1 d . . . . .
N3 N 0.62036(16) 0.41504(13) 0.0922(2) 0.0552(13) Uani 1 1 d . . . . .
H3B H 0.641815 0.404093 0.100335 0.066 Uiso 1 1 calc R U . . .
N4 N 0.61097(19) 0.30900(16) 0.1238(2) 0.0710(16) Uani 1 1 d . . . . .
N5 N 0.61844(16) 0.48294(14) 0.0148(2) 0.0610(15) Uani 1 1 d . . . . .
N6 N 0.68949(14) 0.46309(13) 0.09133(19) 0.0522(13) Uani 1 1 d . . . . .
N7 N 0.72791(15) 0.45238(13) 0.12666(19) 0.0514(12) Uani 1 1 d . . . . .
H7B H 0.740324 0.453493 0.158453 0.062 Uiso 1 1 calc R U . . .
N8 N 0.83779(17) 0.38855(14) 0.2018(2) 0.0657(15) Uani 1 1 d . . . . .
N9 N 0.67285(17) 0.53471(13) 0.0907(2) 0.0620(14) Uani 1 1 d . . . . .
N10 N 0.68079(14) 0.49996(13) 0.16182(19) 0.0510(12) Uani 1 1 d . . . . .
N11 N 0.68763(15) 0.48680(13) 0.2032(2) 0.0539(13) Uani 1 1 d . . . . .
H11B H 0.677737 0.467650 0.204165 0.065 Uiso 1 1 calc R U . . .
N12 N 0.75133(17) 0.45818(14) 0.3595(2) 0.0620(14) Uani 1 1 d . . . . .
C1 C 0.5897(3) 0.5470(2) 0.0724(3) 0.081(2) Uani 1 1 d . . . . .
H1A H 0.608562 0.562246 0.075596 0.097 Uiso 1 1 calc R U . . .
C2 C 0.5542(3) 0.5598(3) 0.0637(4) 0.100(3) Uani 1 1 d . . . . .
H2A H 0.549613 0.583263 0.060058 0.120 Uiso 1 1 calc R U . . .
C3 C 0.5264(3) 0.5391(2) 0.0603(4) 0.095(3) Uani 1 1 d . . . . .
H3A H 0.502840 0.548033 0.054342 0.114 Uiso 1 1 calc R U . . .
C4 C 0.5340(3) 0.5031(2) 0.0660(3) 0.088(2) Uani 1 1 d . . . . .
H4A H 0.516216 0.487786 0.065190 0.106 Uiso 1 1 calc R U . . .
C5 C 0.5695(2) 0.4920(2) 0.0728(3) 0.068(2) Uani 1 1 d . . . . .
C6 C 0.58047(19) 0.45605(17) 0.0783(2) 0.0589(17) Uani 1 1 d . . . . .
C7 C 0.5602(2) 0.42546(17) 0.0734(3) 0.0626(18) Uani 1 1 d . . . . .
H7A H 0.534515 0.422975 0.066022 0.075 Uiso 1 1 calc R U . . .
C8 C 0.5866(2) 0.40038(17) 0.0817(2) 0.0564(17) Uani 1 1 d . . . . .
C9 C 0.5834(2) 0.36290(17) 0.0830(3) 0.0625(18) Uani 1 1 d . . . . .
C10 C 0.5463(2) 0.3465(2) 0.0460(3) 0.086(2) Uani 1 1 d . . . . .
H10A H 0.523755 0.359064 0.020507 0.103 Uiso 1 1 calc R U . . .
C11 C 0.5438(3) 0.3117(2) 0.0481(4) 0.102(3) Uani 1 1 d . . . . .
H11A H 0.520286 0.300000 0.022760 0.123 Uiso 1 1 calc R U . . .
C12 C 0.5767(3) 0.2944(2) 0.0881(3) 0.082(2) Uani 1 1 d . . . . .
H12A H 0.574310 0.270883 0.089882 0.098 Uiso 1 1 calc R U . . .
C13 C 0.6141(2) 0.34291(17) 0.1207(3) 0.0645(18) Uani 1 1 d . . . . .
H13A H 0.638690 0.353457 0.145802 0.077 Uiso 1 1 calc R U . . .
C14 C 0.5804(2) 0.4931(2) -0.0237(3) 0.081(2) Uani 1 1 d . . . . .
H14A H 0.564841 0.505276 -0.016844 0.097 Uiso 1 1 calc R U . . .
C15 C 0.5638(3) 0.4862(3) -0.0729(3) 0.118(4) Uani 1 1 d . . . . .
H15A H 0.537185 0.493315 -0.098551 0.141 Uiso 1 1 calc R U . . .
C16 C 0.5859(3) 0.4691(3) -0.0841(3) 0.091(3) Uani 1 1 d . . . . .
H16A H 0.574804 0.464657 -0.117288 0.110 Uiso 1 1 calc R U . . .
C17 C 0.6257(3) 0.4582(2) -0.0452(3) 0.085(2) Uani 1 1 d . . . . .
H17A H 0.641579 0.446114 -0.051700 0.102 Uiso 1 1 calc R U . . .
C18 C 0.6405(2) 0.46608(17) 0.0034(3) 0.0599(17) Uani 1 1 d . . . . .
C19 C 0.68210(19) 0.45711(16) 0.0479(2) 0.0506(15) Uani 1 1 d . . . . .
C20 C 0.7158(2) 0.44179(16) 0.0547(3) 0.0594(17) Uani 1 1 d . . . . .
H20A H 0.718331 0.434628 0.030289 0.071 Uiso 1 1 calc R U . . .
C21 C 0.74411(18) 0.43973(15) 0.1053(2) 0.0491(15) Uani 1 1 d . . . . .
C22 C 0.78668(19) 0.42468(15) 0.1355(3) 0.0541(16) Uani 1 1 d . . . . .
C23 C 0.8108(2) 0.43018(19) 0.1208(3) 0.0699(19) Uani 1 1 d . . . . .
H23A H 0.801424 0.443183 0.092487 0.084 Uiso 1 1 calc R U . . .
C24 C 0.8496(3) 0.4158(2) 0.1492(4) 0.082(2) Uani 1 1 d . . . . .
H24A H 0.867719 0.420640 0.142015 0.098 Uiso 1 1 calc R U . . .
C25 C 0.8609(2) 0.3948(2) 0.1875(3) 0.073(2) Uani 1 1 d . . . . .
H25A H 0.886372 0.384168 0.204827 0.087 Uiso 1 1 calc R U . . .
C26 C 0.80098(19) 0.40384(16) 0.1753(3) 0.0574(17) Uani 1 1 d . . . . .
H26A H 0.784211 0.399913 0.184794 0.069 Uiso 1 1 calc R U . . .
C27 C 0.6679(2) 0.55054(19) 0.0521(3) 0.0711(19) Uani 1 1 d . . . . .
H27A H 0.649052 0.541861 0.019893 0.085 Uiso 1 1 calc R U . . .
C28 C 0.6902(3) 0.5795(2) 0.0588(3) 0.080(2) Uani 1 1 d . . . . .
H28A H 0.687372 0.589296 0.031572 0.096 Uiso 1 1 calc R U . . .
C29 C 0.7167(3) 0.5941(2) 0.1060(4) 0.087(2) Uani 1 1 d . . . . .
H29A H 0.731243 0.613916 0.110731 0.104 Uiso 1 1 calc R U . . .
C30 C 0.7211(3) 0.57854(18) 0.1455(3) 0.074(2) Uani 1 1 d . . . . .
H30A H 0.738750 0.587671 0.177674 0.088 Uiso 1 1 calc R U . . .
C31 C 0.6986(2) 0.54872(15) 0.1371(3) 0.0553(16) Uani 1 1 d . . . . .
C32 C 0.70127(19) 0.52983(16) 0.1762(2) 0.0531(16) Uani 1 1 d . . . . .
C33 C 0.7209(2) 0.53587(16) 0.2261(3) 0.0585(16) Uani 1 1 d . . . . .
H33A H 0.736809 0.554823 0.244598 0.070 Uiso 1 1 calc R U . . .
C34 C 0.71212(19) 0.50755(15) 0.2434(2) 0.0532(16) Uani 1 1 d . . . . .
C35 C 0.7249(2) 0.49911(17) 0.2927(2) 0.0576(16) Uani 1 1 d . . . . .
C36 C 0.7287(2) 0.52481(18) 0.3255(3) 0.0692(19) Uani 1 1 d . . . . .
H36A H 0.721454 0.547303 0.314287 0.083 Uiso 1 1 calc R U . . .
C37 C 0.7427(2) 0.5169(2) 0.3724(3) 0.076(2) Uani 1 1 d . . . . .
H37A H 0.745115 0.533525 0.393837 0.091 Uiso 1 1 calc R U . . .
C38 C 0.7535(2) 0.4831(2) 0.3876(3) 0.077(2) Uani 1 1 d . . . . .
H38A H 0.763025 0.477570 0.420013 0.092 Uiso 1 1 calc R U . . .
C39 C 0.7373(2) 0.46636(17) 0.3130(3) 0.0603(17) Uani 1 1 d . . . . .
H39A H 0.735687 0.449053 0.292860 0.072 Uiso 1 1 calc R U . . .
Fe2 Fe 0.88852(3) 0.42754(3) 0.48867(3) 0.0590(3) Uani 1 1 d . . . . .
N13 N 0.91081(18) 0.39871(17) 0.5506(2) 0.0724(17) Uani 1 1 d . . . . .
N14 N 0.83758(16) 0.40554(14) 0.46965(19) 0.0559(13) Uani 1 1 d . . . . .
N15 N 0.79680(17) 0.40568(14) 0.4319(2) 0.0592(14) Uani 1 1 d . . . . .
H15B H 0.785632 0.416330 0.403971 0.071 Uiso 1 1 calc R U . . .
N16 N 0.67060(19) 0.36839(16) 0.3267(2) 0.0701(16) Uani 1 1 d . . . . .
N17 N 0.87729(18) 0.46839(17) 0.5164(2) 0.0733(17) Uani 1 1 d . . . . .
N18 N 0.86119(15) 0.45828(13) 0.43027(19) 0.0543(13) Uani 1 1 d . . . . .
N19 N 0.85266(15) 0.45834(13) 0.3852(2) 0.0561(13) Uani 1 1 d . . . . .
H19A H 0.856033 0.440978 0.372331 0.067 Uiso 1 1 calc R U . . .
N20 N 0.78770(17) 0.47755(15) 0.2260(2) 0.0640(15) Uani 1 1 d . . . . .
N21 N 0.94382(19) 0.44557(17) 0.5139(2) 0.0759(17) Uani 1 1 d . . . . .
N22 N 0.90524(17) 0.39138(13) 0.46341(19) 0.0556(13) Uani 1 1 d . . . . .
N23 N 0.89113(15) 0.36136(14) 0.44037(19) 0.0567(14) Uani 1 1 d . . . . .
H23B H 0.866733 0.354023 0.427099 0.068 Uiso 1 1 calc R U . . .
N24 N 0.86569(17) 0.27446(15) 0.3451(2) 0.0684(16) Uani 1 1 d . . . . .
C40 C 0.9502(3) 0.3957(3) 0.5902(3) 0.100(2) Uani 1 1 d . U . . .
H40A H 0.970597 0.407235 0.591398 0.120 Uiso 1 1 calc R U . . .
C41 C 0.9607(3) 0.3737(3) 0.6319(3) 0.120(3) Uani 1 1 d . U . . .
H41A H 0.987912 0.372069 0.660290 0.144 Uiso 1 1 calc R U . . .
C42 C 0.9315(4) 0.3559(4) 0.6297(4) 0.128(3) Uani 1 1 d . U . . .
H42A H 0.938241 0.341045 0.655395 0.154 Uiso 1 1 calc R U . . .
C43 C 0.8928(3) 0.3602(3) 0.5895(3) 0.113(3) Uani 1 1 d . U . . .
H43A H 0.871945 0.348874 0.587519 0.136 Uiso 1 1 calc R U . . .
C44 C 0.8828(2) 0.3814(2) 0.5504(3) 0.073(2) Uani 1 1 d . . . . .
C45 C 0.8405(2) 0.38564(19) 0.5048(3) 0.069(2) Uani 1 1 d . . . . .
C46 C 0.8034(3) 0.3732(2) 0.4896(3) 0.073(2) Uani 1 1 d . . . . .
H46A H 0.798388 0.358473 0.507023 0.088 Uiso 1 1 calc R U . . .
C47 C 0.7755(2) 0.38698(19) 0.4433(3) 0.0641(18) Uani 1 1 d . . . . .
C48 C 0.7309(2) 0.38187(17) 0.4091(3) 0.0619(17) Uani 1 1 d . . . . .
C49 C 0.7086(3) 0.3810(2) 0.4271(3) 0.080(2) Uani 1 1 d . . . . .
H49A H 0.720984 0.385478 0.460657 0.096 Uiso 1 1 calc R U . . .
C50 C 0.6673(3) 0.3732(3) 0.3941(4) 0.096(3) Uani 1 1 d . . . . .
H50A H 0.651335 0.372217 0.405142 0.115 Uiso 1 1 calc R U . . .
C51 C 0.6503(3) 0.3670(2) 0.3450(4) 0.085(2) Uani 1 1 d . . . . .
H51A H 0.622558 0.361459 0.323324 0.102 Uiso 1 1 calc R U . . .
C52 C 0.7105(2) 0.37530(19) 0.3583(3) 0.0682(19) Uani 1 1 d . . . . .
H52A H 0.725498 0.375767 0.345969 0.082 Uiso 1 1 calc R U . . .
C53 C 0.8862(3) 0.4715(3) 0.5603(3) 0.092(3) Uani 1 1 d . . . . .
H53A H 0.899838 0.453699 0.583203 0.110 Uiso 1 1 calc R U . . .
C54 C 0.8763(4) 0.5005(3) 0.5746(4) 0.133(5) Uani 1 1 d . . . . .
H54A H 0.883320 0.501912 0.606595 0.160 Uiso 1 1 calc R U . . .
C55 C 0.8568(4) 0.5262(3) 0.5427(4) 0.117(4) Uani 1 1 d . . . . .
H55A H 0.849490 0.545524 0.551905 0.140 Uiso 1 1 calc R U . . .
C56 C 0.8472(3) 0.5242(2) 0.4951(3) 0.082(2) Uani 1 1 d . . . . .
H56A H 0.833609 0.542034 0.472180 0.098 Uiso 1 1 calc R U . . .
C57 C 0.8582(2) 0.49536(19) 0.4830(3) 0.071(2) Uani 1 1 d . . . . .
C58 C 0.8522(2) 0.48973(17) 0.4362(3) 0.0605(17) Uani 1 1 d . . . . .
C59 C 0.8374(2) 0.50998(18) 0.3946(3) 0.0640(18) Uani 1 1 d . . . . .
H59A H 0.829026 0.532713 0.389891 0.077 Uiso 1 1 calc R U . . .
C60 C 0.83782(19) 0.48940(16) 0.3619(2) 0.0556(16) Uani 1 1 d . . . . .
C61 C 0.82460(18) 0.49620(16) 0.3107(2) 0.0548(16) Uani 1 1 d . . . . .
C62 C 0.8315(3) 0.5266(2) 0.2983(3) 0.075(2) Uani 1 1 d . . . . .
H62A H 0.845338 0.543649 0.322563 0.090 Uiso 1 1 calc R U . . .
C63 C 0.8181(3) 0.5329(2) 0.2499(3) 0.085(2) Uani 1 1 d . . . . .
H63A H 0.823369 0.553653 0.241255 0.102 Uiso 1 1 calc R U . . .
C64 C 0.7968(3) 0.5072(2) 0.2153(3) 0.075(2) Uani 1 1 d . . . . .
H64A H 0.788391 0.510662 0.182884 0.090 Uiso 1 1 calc R U . . .
C65 C 0.8019(2) 0.47223(18) 0.2729(3) 0.0597(17) Uani 1 1 d . . . . .
H65A H 0.796291 0.451330 0.280894 0.072 Uiso 1 1 calc R U . . .
C66 C 0.9616(3) 0.4744(2) 0.5384(4) 0.097(3) Uani 1 1 d . . . . .
H66A H 0.947785 0.488353 0.546266 0.117 Uiso 1 1 calc R U . . .
C67 C 0.9983(4) 0.4846(3) 0.5525(5) 0.137(5) Uani 1 1 d . . . . .
H67A H 1.008570 0.505990 0.567136 0.164 Uiso 1 1 calc R U . . .
C68 C 1.0218(3) 0.4623(3) 0.5448(4) 0.122(4) Uani 1 1 d . . . . .
H68A H 1.048531 0.468050 0.557493 0.147 Uiso 1 1 calc R U . . .
C69 C 1.0047(2) 0.4329(2) 0.5189(3) 0.084(2) Uani 1 1 d . . . . .
H69A H 1.018322 0.418692 0.511129 0.101 Uiso 1 1 calc R U . . .
C70 C 0.9647(2) 0.4245(2) 0.5039(3) 0.080(2) Uani 1 1 d . . . . .
C71 C 0.9433(2) 0.39306(17) 0.4783(2) 0.0601(17) Uani 1 1 d . . . . .
C72 C 0.9538(2) 0.36425(18) 0.4652(3) 0.0654(19) Uani 1 1 d . . . . .
H72A H 0.978834 0.359372 0.471682 0.078 Uiso 1 1 calc R U . . .
C73 C 0.9187(2) 0.34386(17) 0.4400(2) 0.0586(17) Uani 1 1 d . . . . .
C74 C 0.9111(2) 0.31001(17) 0.4165(3) 0.0639(18) Uani 1 1 d . . . . .
C75 C 0.9403(2) 0.2844(2) 0.4387(3) 0.086(2) Uani 1 1 d . . . . .
H75A H 0.965234 0.287793 0.470064 0.104 Uiso 1 1 calc R U . . .
C76 C 0.9324(3) 0.2544(2) 0.4145(4) 0.098(3) Uani 1 1 d . . . . .
H76A H 0.951898 0.237016 0.428590 0.117 Uiso 1 1 calc R U . . .
C77 C 0.8939(3) 0.2498(2) 0.3674(3) 0.089(2) Uani 1 1 d . . . . .
H77A H 0.887983 0.228801 0.351261 0.107 Uiso 1 1 calc R U . . .
C78 C 0.8742(2) 0.30370(17) 0.3692(3) 0.0614(17) Uani 1 1 d . . . . .
H78A H 0.854600 0.321035 0.353872 0.074 Uiso 1 1 calc R U . . .
Fe3 Fe 0.61871(3) 0.25925(3) 0.25897(4) 0.0619(3) Uani 1 1 d . . . . .
N25 N 0.6327(2) 0.20519(17) 0.2799(2) 0.0783(17) Uani 1 1 d . . . . .
N26 N 0.64458(16) 0.24250(14) 0.2235(2) 0.0575(13) Uani 1 1 d . . . . .
N27 N 0.65244(16) 0.25527(13) 0.1936(2) 0.0548(13) Uani 1 1 d . . . . .
H27B H 0.649071 0.276377 0.184496 0.066 Uiso 1 1 calc R U . . .
N28 N 0.71487(17) 0.27257(15) 0.1269(2) 0.0630(14) Uani 1 1 d . . . . .
N29 N 0.55707(19) 0.24908(16) 0.1910(2) 0.0681(15) Uani 1 1 d . . . . .
N30 N 0.59799(17) 0.30744(14) 0.2220(2) 0.0599(14) Uani 1 1 d . . . . .
N31 N 0.61175(17) 0.34007(15) 0.2308(2) 0.0628(14) Uani 1 1 d . . . . .
H31A H 0.635839 0.346333 0.256265 0.075 Uiso 1 1 calc R U . . .
N32 N 0.63456(17) 0.44415(15) 0.2072(2) 0.0694(15) Uani 1 1 d . U . . .
N33 N 0.6009(2) 0.26863(19) 0.3070(3) 0.085(2) Uani 1 1 d . . . . .
N34 N 0.67380(18) 0.27493(15) 0.3285(2) 0.0643(15) Uani 1 1 d . . . . .
N35 N 0.71349(17) 0.27837(14) 0.3489(2) 0.0625(14) Uani 1 1 d . . . . .
H35A H 0.723288 0.276376 0.332542 0.075 Uiso 1 1 calc R U . . .
N36 N 0.83740(18) 0.31674(15) 0.4397(2) 0.0692(16) Uani 1 1 d . . . . .
C79 C 0.6280(3) 0.1876(3) 0.3097(4) 0.098(3) Uani 1 1 d . . . . .
H79A H 0.615564 0.198273 0.322163 0.117 Uiso 1 1 calc R U . . .
C80 C 0.6408(4) 0.1542(3) 0.3232(5) 0.129(4) Uani 1 1 d . . . . .
H80A H 0.638888 0.143065 0.346233 0.155 Uiso 1 1 calc R U . . .
C81 C 0.6557(4) 0.1380(3) 0.3029(5) 0.129(4) Uani 1 1 d . . . . .
H81A H 0.661209 0.114695 0.308347 0.155 Uiso 1 1 calc R U . . .
C82 C 0.6632(3) 0.1553(2) 0.2743(4) 0.093(3) Uani 1 1 d . . . . .
H82A H 0.676993 0.144895 0.263603 0.111 Uiso 1 1 calc R U . . .
C83 C 0.6498(2) 0.18902(18) 0.2612(3) 0.0634(18) Uani 1 1 d . . . . .
C84 C 0.65424(19) 0.20936(17) 0.2291(2) 0.0541(16) Uani 1 1 d . . . . .
C85 C 0.6676(2) 0.20081(18) 0.2011(3) 0.0627(17) Uani 1 1 d . . . . .
H85A H 0.675511 0.179286 0.198021 0.075 Uiso 1 1 calc R U . . .
C86 C 0.66657(19) 0.23038(17) 0.1792(2) 0.0572(17) Uani 1 1 d . . . . .
C87 C 0.67791(19) 0.23776(16) 0.1453(2) 0.0537(16) Uani 1 1 d . . . . .
C88 C 0.6670(2) 0.21595(19) 0.1070(3) 0.0674(19) Uani 1 1 d . . . . .
H88A H 0.651061 0.196720 0.100508 0.081 Uiso 1 1 calc R U . . .
C89 C 0.6795(3) 0.2226(2) 0.0791(3) 0.078(2) Uani 1 1 d . . . . .
H89A H 0.671957 0.208310 0.052568 0.093 Uiso 1 1 calc R U . . .
C90 C 0.7036(2) 0.2508(2) 0.0905(3) 0.077(2) Uani 1 1 d . . . . .
H90A H 0.712701 0.254820 0.071435 0.092 Uiso 1 1 calc R U . . .
C91 C 0.7018(2) 0.26566(17) 0.1540(2) 0.0576(16) Uani 1 1 d . . . . .
H91A H 0.709216 0.280449 0.179968 0.069 Uiso 1 1 calc R U . . .
C92 C 0.5385(3) 0.2199(3) 0.1741(4) 0.102(3) Uani 1 1 d . . . . .
H92A H 0.551009 0.200930 0.194937 0.122 Uiso 1 1 calc R U . . .
C93 C 0.5018(3) 0.2149(3) 0.1277(4) 0.110(3) Uani 1 1 d . . . . .
H93A H 0.490479 0.193084 0.117329 0.132 Uiso 1 1 calc R U . . .
C94 C 0.4821(3) 0.2424(3) 0.0971(4) 0.108(3) Uani 1 1 d . . . . .
H94A H 0.456670 0.239822 0.065916 0.130 Uiso 1 1 calc R U . . .
C95 C 0.5006(2) 0.2741(2) 0.1132(3) 0.080(2) Uani 1 1 d . . . . .
H95A H 0.488287 0.293587 0.093448 0.096 Uiso 1 1 calc R U . . .
C96 C 0.5384(2) 0.2757(2) 0.1603(3) 0.073(2) Uani 1 1 d . . . . .
C97 C 0.56027(19) 0.30877(18) 0.1794(3) 0.0617(17) Uani 1 1 d . . . . .
C98 C 0.5494(2) 0.3412(2) 0.1608(3) 0.0682(19) Uani 1 1 d . . . . .
H98A H 0.524619 0.348418 0.131538 0.082 Uiso 1 1 calc R U . . .
C99 C 0.5837(2) 0.36130(19) 0.1954(3) 0.0623(18) Uani 1 1 d . . . . .
C100 C 0.5910(2) 0.39858(18) 0.1966(3) 0.0610(17) Uani 1 1 d . . . . .
C101 C 0.5600(3) 0.4221(2) 0.1824(4) 0.087(2) Uani 1 1 d . . . . .
H10B H 0.534767 0.414930 0.173578 0.104 Uiso 1 1 calc R U . . .
C102 C 0.5678(3) 0.4559(2) 0.1819(4) 0.093(3) Uani 1 1 d . . . . .
H10C H 0.548191 0.472236 0.173883 0.112 Uiso 1 1 calc R U . . .
C103 C 0.6051(3) 0.4661(2) 0.1934(3) 0.079(2) Uani 1 1 d . U . . .
H10D H 0.609394 0.489183 0.191304 0.095 Uiso 1 1 calc R U . . .
C104 C 0.6277(2) 0.41129(18) 0.2085(3) 0.0612(17) Uani 1 1 d . . . . .
H10E H 0.648547 0.395801 0.217964 0.073 Uiso 1 1 calc R U . . .
C105 C 0.5617(3) 0.2665(3) 0.2921(5) 0.126(4) Uani 1 1 d . . . . .
H10F H 0.539912 0.261084 0.259101 0.152 Uiso 1 1 calc R U . . .
C106 C 0.5551(3) 0.2730(4) 0.3287(5) 0.140(5) Uani 1 1 d . . . . .
H10G H 0.528972 0.269713 0.319912 0.168 Uiso 1 1 calc R U . . .
C107 C 0.5854(4) 0.2836(4) 0.3751(5) 0.138(5) Uani 1 1 d . . . . .
H10H H 0.580210 0.288844 0.397760 0.165 Uiso 1 1 calc R U . . .
C108 C 0.6240(3) 0.2866(3) 0.3886(4) 0.108(3) Uani 1 1 d . . . . .
H10I H 0.645557 0.293563 0.420897 0.129 Uiso 1 1 calc R U . . .
C109 C 0.6311(3) 0.2795(2) 0.3546(3) 0.080(2) Uani 1 1 d . . . . .
C110 C 0.6711(2) 0.2805(2) 0.3654(3) 0.071(2) Uani 1 1 d . . . . .
C111 C 0.7085(3) 0.28751(19) 0.4093(3) 0.072(2) Uani 1 1 d . . . . .
H11C H 0.714412 0.292636 0.440154 0.086 Uiso 1 1 calc R U . . .
C112 C 0.7361(2) 0.28527(18) 0.3978(3) 0.0681(19) Uani 1 1 d . . . . .
C113 C 0.7809(2) 0.29036(18) 0.4298(3) 0.0663(18) Uani 1 1 d . . . . .
C114 C 0.8062(3) 0.2778(3) 0.4781(3) 0.096(3) Uani 1 1 d . . . . .
H11D H 0.796076 0.264538 0.491375 0.115 Uiso 1 1 calc R U . . .
C115 C 0.8472(3) 0.2857(3) 0.5056(4) 0.106(3) Uani 1 1 d . . . . .
H11E H 0.865348 0.277987 0.538488 0.127 Uiso 1 1 calc R U . . .
C116 C 0.8609(3) 0.3039(2) 0.4864(4) 0.089(2) Uani 1 1 d . . . . .
H11F H 0.888921 0.308257 0.506271 0.106 Uiso 1 1 calc R U . . .
C117 C 0.7980(2) 0.30976(19) 0.4120(3) 0.0667(19) Uani 1 1 d . . . . .
H11G H 0.780946 0.318042 0.379262 0.080 Uiso 1 1 calc R U . . .
Fe4 Fe 0.85174(3) 0.26904(2) 0.19535(4) 0.0646(3) Uani 1 1 d . . . . .
N37 N 0.8232(2) 0.23416(16) 0.1394(3) 0.0891(17) Uani 1 1 d . U . . .
N38 N 0.81741(16) 0.24601(13) 0.2098(2) 0.0574(14) Uani 1 1 d . . . . .
N39 N 0.81205(15) 0.24766(12) 0.2457(2) 0.0523(13) Uani 1 1 d . . . . .
H39B H 0.822228 0.263277 0.268365 0.063 Uiso 1 1 calc R U . . .
N40 N 0.75408(17) 0.24275(15) 0.3184(2) 0.0634(14) Uani 1 1 d . . . . .
N41 N 0.8821(2) 0.29029(16) 0.1722(3) 0.0776(19) Uani 1 1 d . . . . .
N42 N 0.81158(17) 0.30305(14) 0.1491(2) 0.0607(14) Uani 1 1 d . . . . .
N43 N 0.77325(17) 0.31281(13) 0.1310(2) 0.0591(14) Uani 1 1 d . . . . .
H43B H 0.760574 0.305666 0.142460 0.071 Uiso 1 1 calc R U . . .
N44 N 0.66547(19) 0.37450(14) 0.0716(2) 0.0639(15) Uani 1 1 d . . . . .
N45 N 0.8978(2) 0.23769(14) 0.2457(3) 0.0889(17) Uani 1 1 d . U . . .
N46 N 0.88181(15) 0.29909(12) 0.2547(2) 0.0561(14) Uani 1 1 d . . . . .
N47 N 0.87932(15) 0.33122(12) 0.2662(2) 0.0538(13) Uani 1 1 d . . . . .
H47A H 0.858839 0.344672 0.246822 0.065 Uiso 1 1 calc R U . . .
N48 N 0.89067(16) 0.41909(13) 0.3540(2) 0.0600(14) Uani 1 1 d . . . . .
C118 C 0.8238(4) 0.2327(3) 0.1003(5) 0.120(3) Uani 1 1 d . U . . .
H11H H 0.841969 0.246635 0.099822 0.144 Uiso 1 1 calc R U . . .
C119 C 0.7972(4) 0.2100(3) 0.0586(5) 0.135(3) Uani 1 1 d . U . . .
H11I H 0.797003 0.210442 0.030804 0.161 Uiso 1 1 calc R U . . .
C120 C 0.7727(4) 0.1886(3) 0.0601(5) 0.128(3) Uani 1 1 d . U . . .
H12B H 0.755271 0.173877 0.033319 0.154 Uiso 1 1 calc R U . . .
C121 C 0.7736(4) 0.1883(3) 0.1026(5) 0.115(2) Uani 1 1 d . U . . .
H12C H 0.758420 0.172180 0.105406 0.138 Uiso 1 1 calc R U . . .
C122 C 0.7978(3) 0.2129(2) 0.1413(4) 0.095(2) Uani 1 1 d . U . . .
C123 C 0.7972(2) 0.21885(16) 0.1827(3) 0.0631(18) Uani 1 1 d . . . . .
C124 C 0.7790(2) 0.20221(17) 0.2016(3) 0.0662(18) Uani 1 1 d . . . . .
H12D H 0.763599 0.182147 0.189742 0.079 Uiso 1 1 calc R U . . .
C125 C 0.78863(19) 0.22154(16) 0.2410(2) 0.0531(16) Uani 1 1 d . . . . .
C126 C 0.77771(18) 0.21720(16) 0.2752(2) 0.0552(16) Uani 1 1 d . . . . .
C127 C 0.7759(2) 0.18431(18) 0.2902(3) 0.070(2) Uani 1 1 d . . . . .
H12E H 0.782536 0.164959 0.280305 0.084 Uiso 1 1 calc R U . . .
C128 C 0.7638(3) 0.1821(2) 0.3206(3) 0.084(2) Uani 1 1 d . . . . .
H12F H 0.762547 0.160859 0.332186 0.101 Uiso 1 1 calc R U . . .
C129 C 0.7534(2) 0.2120(2) 0.3339(3) 0.075(2) Uani 1 1 d . . . . .
H12G H 0.745559 0.209985 0.354606 0.090 Uiso 1 1 calc R U . . .
C130 C 0.7667(2) 0.24584(17) 0.2899(3) 0.0590(17) Uani 1 1 d . . . . .
H13B H 0.768114 0.267523 0.279563 0.071 Uiso 1 1 calc R U . . .
C131 C 0.9209(3) 0.2820(2) 0.1899(4) 0.099(3) Uani 1 1 d . . . . .
H13C H 0.935693 0.265910 0.215467 0.119 Uiso 1 1 calc R U . . .
C132 C 0.9387(4) 0.2974(3) 0.1700(6) 0.120(4) Uani 1 1 d . . . . .
H13D H 0.965236 0.291538 0.181923 0.144 Uiso 1 1 calc R U . . .
C133 C 0.9167(4) 0.3217(3) 0.1322(6) 0.140(5) Uani 1 1 d . . . . .
H13E H 0.927935 0.331330 0.117710 0.167 Uiso 1 1 calc R U . . .
C134 C 0.8776(3) 0.3316(2) 0.1159(5) 0.104(3) Uani 1 1 d . . . . .
H13F H 0.863136 0.348850 0.092085 0.124 Uiso 1 1 calc R U . . .
C135 C 0.8609(3) 0.3150(2) 0.1364(4) 0.080(2) Uani 1 1 d . . . . .
C136 C 0.8202(3) 0.32097(18) 0.1220(3) 0.068(2) Uani 1 1 d . . . . .
C137 C 0.7877(3) 0.34151(18) 0.0866(3) 0.074(2) Uani 1 1 d . . . . .
H13G H 0.786466 0.356184 0.063891 0.089 Uiso 1 1 calc R U . . .
C138 C 0.7571(2) 0.33550(17) 0.0921(3) 0.0614(18) Uani 1 1 d . . . . .
C139 C 0.7160(2) 0.34993(16) 0.0665(3) 0.0598(17) Uani 1 1 d . . . . .
C140 C 0.6907(3) 0.3546(2) 0.0152(3) 0.075(2) Uani 1 1 d . . . . .
H14B H 0.699611 0.348491 -0.003501 0.090 Uiso 1 1 calc R U . . .
C141 C 0.6525(3) 0.3681(2) -0.0078(4) 0.094(3) Uani 1 1 d . . . . .
H14C H 0.634922 0.370787 -0.042457 0.113 Uiso 1 1 calc R U . . .
C142 C 0.6401(2) 0.3778(2) 0.0207(3) 0.076(2) Uani 1 1 d . . . . .
H14D H 0.613841 0.386663 0.004733 0.091 Uiso 1 1 calc R U . . .
C143 C 0.7021(2) 0.36028(16) 0.0934(3) 0.0591(17) Uani 1 1 d . . . . .
H14E H 0.719171 0.357135 0.127977 0.071 Uiso 1 1 calc R U . . .
C144 C 0.9016(3) 0.20389(19) 0.2378(5) 0.105(2) Uani 1 1 d . U . . .
H14F H 0.883541 0.193977 0.206318 0.126 Uiso 1 1 calc R U . . .
C145 C 0.9329(4) 0.1851(2) 0.2779(6) 0.127(3) Uani 1 1 d . U . . .
H14G H 0.933733 0.161778 0.272922 0.152 Uiso 1 1 calc R U . . .
C146 C 0.9615(4) 0.1974(3) 0.3226(6) 0.130(3) Uani 1 1 d . U . . .
H14H H 0.982220 0.183421 0.348086 0.156 Uiso 1 1 calc R U . . .
C147 C 0.9598(3) 0.2336(2) 0.3310(5) 0.115(3) Uani 1 1 d . U . . .
H14I H 0.979986 0.244173 0.361271 0.138 Uiso 1 1 calc R U . . .
C148 C 0.9261(3) 0.25195(19) 0.2910(4) 0.090(2) Uani 1 1 d . U . . .
C149 C 0.9181(2) 0.28689(18) 0.2948(3) 0.070(2) Uani 1 1 d . . . . .
C150 C 0.9389(2) 0.31151(18) 0.3325(3) 0.069(2) Uani 1 1 d . . . . .
H15C H 0.964122 0.309289 0.363994 0.083 Uiso 1 1 calc R U . . .
C151 C 0.91363(18) 0.33992(16) 0.3128(3) 0.0551(16) Uani 1 1 d . . . . .
C152 C 0.91855(18) 0.37351(16) 0.3354(2) 0.0521(15) Uani 1 1 d . . . . .
C153 C 0.9564(2) 0.3891(2) 0.3639(3) 0.076(2) Uani 1 1 d . . . . .
H15D H 0.978767 0.378929 0.367840 0.091 Uiso 1 1 calc R U . . .
C154 C 0.9608(3) 0.4202(2) 0.3865(4) 0.091(3) Uani 1 1 d . . . . .
H15E H 0.985934 0.431502 0.405485 0.109 Uiso 1 1 calc R U . . .
C155 C 0.9276(2) 0.4338(2) 0.3804(3) 0.075(2) Uani 1 1 d . . . . .
H15F H 0.930811 0.454782 0.395670 0.090 Uiso 1 1 calc R U . . .
C156 C 0.8868(2) 0.38959(17) 0.3314(2) 0.0579(17) Uani 1 1 d . . . . .
H15G H 0.861081 0.379252 0.311724 0.069 Uiso 1 1 calc R U . . .
Fe5 Fe 0.75095(2) 0.36181(2) 0.25848(3) 0.0483(3) Uani 1 1 d . . . . .
Cl1 Cl 0.78402(5) 0.33191(4) 0.23819(7) 0.0621(4) Uani 1 1 d . . . . .
Cl2 Cl 0.71784(5) 0.40367(4) 0.20491(6) 0.0632(4) Uani 1 1 d . . . . .
Cl3 Cl 0.79543(5) 0.38346(4) 0.33376(6) 0.0657(5) Uani 1 1 d . . . . .
Cl4 Cl 0.70778(5) 0.32887(5) 0.25823(7) 0.0680(5) Uani 1 1 d . . . . .
Fe6 Fe 1.000000 0.39236(7) 0.250000 0.1175(7) Uani 1 2 d S T P . .
Cl5 Cl 1.02881(10) 0.36047(11) 0.22678(15) 0.1481(13) Uani 1 1 d . . . . .
Cl6 Cl 0.95273(11) 0.42379(15) 0.18679(19) 0.198(2) Uani 1 1 d . . . . .
F1 F 0.7968(2) 0.58306(12) 0.3333(2) 0.1218(18) Uani 1 1 d D U . . .
F2 F 0.7990(2) 0.64119(13) 0.3356(3) 0.147(2) Uani 1 1 d D U . . .
F3 F 0.7888(3) 0.61283(16) 0.2700(3) 0.167(3) Uani 1 1 d D U . . .
F4 F 0.7421(2) 0.6136(2) 0.2816(4) 0.198(3) Uani 1 1 d D U . . .
B1 B 0.7857(3) 0.6132(2) 0.3082(4) 0.0976(19) Uani 1 1 d D U . . .
F5 F 0.5854(3) 0.5855(3) -0.0215(4) 0.250(5) Uani 1 1 d D U . . .
F6 F 0.5263(3) 0.5606(2) -0.0656(4) 0.209(4) Uani 1 1 d D U . . .
F7 F 0.5444(5) 0.5915(4) -0.1016(5) 0.321(6) Uani 1 1 d D U . . .
F8 F 0.5291(3) 0.6137(3) -0.0563(6) 0.285(6) Uani 1 1 d D U . . .
B2 B 0.5466(4) 0.5871(4) -0.0603(5) 0.188(4) Uani 1 1 d D U . . .
F9 F 0.8118(3) 0.6000(2) 0.5281(3) 0.181(3) Uani 1 1 d D U . . .
F10 F 0.7444(3) 0.6084(2) 0.4835(4) 0.208(4) Uani 1 1 d D U . . .
F11 F 0.7665(3) 0.5560(2) 0.4915(4) 0.211(4) Uani 1 1 d D U . . .
F12 F 0.7708(3) 0.5902(3) 0.4454(3) 0.225(4) Uani 1 1 d D U . . .
B3 B 0.7729(4) 0.5903(3) 0.4866(4) 0.146(3) Uani 1 1 d D U . . .
F13 F 0.7408(4) 0.1820(4) 0.4083(4) 0.313(7) Uani 1 1 d D U . . .
F14 F 0.7171(4) 0.1761(3) 0.4509(5) 0.257(5) Uani 1 1 d D U . . .
F15 F 0.7784(4) 0.1925(4) 0.4879(4) 0.285(5) Uani 1 1 d D U . . .
F16 F 0.7598(5) 0.1405(3) 0.4591(5) 0.291(5) Uani 1 1 d D U . . .
B4 B 0.7489(5) 0.1736(4) 0.4508(5) 0.217(5) Uani 1 1 d D U . . .
F17 F 1.0435(4) 0.2842(4) 0.5053(6) 0.315(6) Uani 1 1 d D U . . .
F18 F 1.0287(3) 0.2870(4) 0.4312(5) 0.326(8) Uani 1 1 d D U . . .
F19 F 1.0868(2) 0.3081(2) 0.4964(4) 0.212(4) Uani 1 1 d D U . . .
F20 F 1.0276(3) 0.3340(3) 0.4664(4) 0.223(4) Uani 1 1 d D U . . .
B5 B 1.0467(4) 0.3042(4) 0.4747(6) 0.204(5) Uani 1 1 d D U . . .
F21 F 0.4763(3) 0.1620(3) 0.2526(3) 0.190(3) Uani 1 1 d . U . . .
F22 F 0.5230(4) 0.2018(2) 0.2925(3) 0.227(5) Uani 1 1 d . U . . .
B6 B 0.500000 0.1839(6) 0.250000 0.131(4) Uani 1 2 d S TU P . .
F23 F 0.5388(4) 0.4036(3) -0.0498(5) 0.258(5) Uani 1 1 d D U . . .
F24 F 0.4832(5) 0.3871(5) -0.1169(6) 0.362(8) Uani 1 1 d D U . . .
F25 F 0.5309(6) 0.3527(3) -0.0721(6) 0.363(9) Uani 1 1 d D U . . .
F26 F 0.5360(6) 0.3885(5) -0.1127(7) 0.381(8) Uani 1 1 d D U . . .
B7 B 0.5218(5) 0.3837(4) -0.0880(6) 0.288(7) Uani 1 1 d D U . . .
O1S O 0.8555(3) 0.2238(3) 0.0256(4) 0.175(4) Uani 1 1 d D U . . .
C1S C 0.8895(4) 0.2208(4) 0.0376(7) 0.162(4) Uani 1 1 d D U . . .
C2S C 0.8962(4) 0.2116(4) -0.0002(5) 0.152(4) Uani 1 1 d D U . . .
H2SA H 0.925151 0.210335 0.015989 0.228 Uiso 1 1 calc R U . . .
H2SB H 0.883750 0.189830 -0.014952 0.228 Uiso 1 1 calc R U . . .
H2SC H 0.884049 0.228806 -0.025969 0.228 Uiso 1 1 calc R U . . .
C3S C 0.9251(5) 0.2267(6) 0.0863(6) 0.256(9) Uani 1 1 d D U . . .
H3SA H 0.948770 0.222773 0.087507 0.384 Uiso 1 1 calc R U . . .
H3SB H 0.925235 0.249910 0.095775 0.384 Uiso 1 1 calc R U . . .
H3SC H 0.925721 0.211346 0.109152 0.384 Uiso 1 1 calc R U . . .
O2S O 1.0688(4) 0.4334(3) 0.4900(5) 0.210(5) Uani 1 1 d D U . . .
C4S C 1.0892(5) 0.4099(4) 0.4926(7) 0.161(4) Uani 1 1 d D U . . .
C5S C 1.0815(5) 0.3985(4) 0.4461(5) 0.175(5) Uani 1 1 d D U . . .
H5SA H 1.099446 0.379832 0.453041 0.262 Uiso 1 1 calc R U . . .
H5SB H 1.053433 0.391158 0.422852 0.262 Uiso 1 1 calc R U . . .
H5SC H 1.086382 0.417162 0.431679 0.262 Uiso 1 1 calc R U . . .
C6S C 1.1208(5) 0.3947(5) 0.5393(6) 0.226(7) Uani 1 1 d D U . . .
H6SA H 1.133488 0.376578 0.533874 0.339 Uiso 1 1 calc R U . . .
H6SB H 1.141057 0.411762 0.560771 0.339 Uiso 1 1 calc R U . . .
H6SC H 1.109309 0.385682 0.554864 0.339 Uiso 1 1 calc R U . . .
O3S O 1.0353(6) 0.3679(6) 0.6241(9) 0.356(10) Uani 1 1 d D U . . .
C7S C 1.0659(7) 0.3681(10) 0.6274(10) 0.326(11) Uani 1 1 d D U . . .
C8S C 1.0687(8) 0.3352(7) 0.6036(11) 0.341(12) Uani 1 1 d D U . . .
H8SA H 1.093533 0.335789 0.606615 0.512 Uiso 1 1 calc R U . . .
H8SB H 1.068895 0.315401 0.620663 0.512 Uiso 1 1 calc R U . . .
H8SC H 1.045472 0.334134 0.568771 0.512 Uiso 1 1 calc R U . . .
C9S C 1.0928(6) 0.3944(6) 0.6450(11) 0.374(14) Uani 1 1 d D U . . .
H9SA H 1.114908 0.388265 0.643907 0.562 Uiso 1 1 calc R U . . .
H9SB H 1.079036 0.414301 0.624578 0.562 Uiso 1 1 calc R U . . .
H9SC H 1.103572 0.399307 0.678999 0.562 Uiso 1 1 calc R U . . .
O4S O 0.4127(4) 0.2904(4) 0.0152(5) 0.289(9) Uani 1 1 d D U . . .
C10S C 0.3835(5) 0.3051(5) -0.0156(6) 0.264(9) Uani 1 1 d D U . . .
C11S C 0.3695(7) 0.3365(5) -0.0074(9) 0.288(11) Uani 1 1 d D U . . .
H11J H 0.344645 0.344010 -0.038537 0.433 Uiso 1 1 calc R U . . .
H11K H 0.364449 0.332485 0.016566 0.433 Uiso 1 1 calc R U . . .
H11L H 0.390221 0.353869 0.005106 0.433 Uiso 1 1 calc R U . . .
C12S C 0.3545(7) 0.2887(6) -0.0662(6) 0.330(14) Uani 1 1 d D U . . .
H12H H 0.331781 0.303862 -0.087885 0.495 Uiso 1 1 calc R U . . .
H12I H 0.368583 0.284330 -0.080303 0.495 Uiso 1 1 calc R U . . .
H12J H 0.344523 0.267553 -0.062760 0.495 Uiso 1 1 calc R U . . .

loop_
_atom_site_aniso_label
_atom_site_aniso_U_11
_atom_site_aniso_U_22
_atom_site_aniso_U_33
_atom_site_aniso_U_23
_atom_site_aniso_U_13
_atom_site_aniso_U_12
Fe1 0.0473(5) 0.0447(5) 0.0510(5) 0.0022(4) 0.0235(4) 0.0084(4)
N1 0.069(4) 0.052(4) 0.070(4) 0.007(3) 0.037(3) 0.018(3)
N2 0.052(3) 0.047(3) 0.057(3) -0.003(2) 0.028(3) 0.007(2)
N3 0.044(3) 0.050(4) 0.061(3) -0.004(2) 0.027(3) 0.008(3)
N4 0.062(4) 0.060(4) 0.080(4) 0.000(3) 0.038(4) 0.003(3)
N5 0.051(3) 0.057(3) 0.052(3) 0.005(3) 0.019(3) 0.005(3)
N6 0.035(3) 0.047(3) 0.055(3) 0.010(2) 0.018(3) 0.006(2)
N7 0.052(3) 0.050(3) 0.049(3) 0.006(2) 0.029(3) 0.007(2)
N8 0.049(3) 0.052(3) 0.077(4) 0.003(3) 0.028(3) 0.005(3)
N9 0.065(4) 0.047(3) 0.064(4) 0.003(3) 0.034(3) 0.005(3)
N10 0.046(3) 0.044(3) 0.056(3) 0.003(3) 0.027(2) 0.004(2)
N11 0.049(3) 0.044(3) 0.063(3) 0.001(3) 0.031(3) 0.001(2)
N12 0.066(4) 0.058(3) 0.062(4) 0.002(3) 0.040(3) 0.008(3)
C1 0.080(5) 0.064(5) 0.093(6) 0.005(4) 0.049(5) 0.022(4)
C2 0.097(7) 0.072(6) 0.100(7) 0.000(5) 0.044(6) 0.030(6)
C3 0.070(6) 0.082(6) 0.109(7) -0.008(5) 0.042(5) 0.036(5)
C4 0.078(6) 0.074(5) 0.083(5) 0.006(4) 0.034(4) 0.025(4)
C5 0.051(4) 0.077(5) 0.064(4) 0.005(4) 0.029(3) 0.024(4)
C6 0.040(4) 0.058(5) 0.062(4) -0.003(3) 0.022(3) 0.009(3)
C7 0.048(4) 0.060(4) 0.072(4) -0.001(3) 0.033(3) 0.011(4)
C8 0.048(4) 0.057(4) 0.047(3) -0.001(3) 0.021(3) 0.011(4)
C9 0.056(4) 0.055(4) 0.061(4) 0.000(3) 0.027(4) 0.008(3)
C10 0.064(5) 0.079(6) 0.079(5) -0.007(4) 0.025(4) -0.006(4)
C11 0.083(6) 0.069(6) 0.100(7) -0.004(5) 0.027(5) -0.017(5)
C12 0.079(6) 0.060(5) 0.096(6) -0.003(5) 0.048(5) 0.000(4)
C13 0.060(4) 0.051(4) 0.065(4) -0.004(3) 0.029(4) 0.001(3)
C14 0.058(5) 0.086(6) 0.073(6) 0.005(4) 0.026(4) 0.016(4)
C15 0.090(7) 0.122(8) 0.055(6) 0.008(5) 0.000(5) 0.023(6)
C16 0.087(6) 0.113(7) 0.049(4) 0.005(4) 0.028(5) 0.018(5)
C17 0.085(6) 0.090(6) 0.061(5) -0.001(4) 0.036(5) 0.013(5)
C18 0.061(4) 0.056(4) 0.058(4) -0.002(3) 0.034(4) 0.000(3)
C19 0.048(4) 0.053(4) 0.043(4) 0.001(3) 0.023(3) 0.006(3)
C20 0.064(4) 0.051(4) 0.070(5) 0.001(3) 0.044(4) 0.001(3)
C21 0.043(3) 0.045(3) 0.053(4) 0.001(3) 0.026(3) 0.002(3)
C22 0.049(4) 0.040(3) 0.070(4) -0.002(3) 0.034(3) -0.003(3)
C23 0.063(5) 0.076(5) 0.084(5) 0.021(4) 0.052(4) 0.012(4)
C24 0.077(6) 0.084(5) 0.114(7) 0.020(5) 0.074(5) 0.007(4)
C25 0.051(4) 0.072(5) 0.099(6) 0.002(4) 0.048(4) 0.001(4)
C26 0.048(4) 0.053(4) 0.072(4) -0.004(4) 0.037(3) -0.002(3)
C27 0.082(5) 0.069(5) 0.055(4) 0.010(4) 0.038(4) 0.011(4)
C28 0.105(6) 0.065(5) 0.077(5) 0.010(4) 0.059(5) -0.009(5)
C29 0.102(6) 0.062(5) 0.108(7) 0.010(5) 0.070(6) 0.003(4)
C30 0.090(5) 0.059(5) 0.076(5) -0.002(4) 0.052(4) -0.003(4)
C31 0.056(4) 0.035(3) 0.068(4) 0.006(3) 0.034(3) 0.005(3)
C32 0.048(4) 0.048(4) 0.061(4) -0.002(3) 0.031(3) 0.001(3)
C33 0.065(4) 0.043(4) 0.062(4) -0.002(3) 0.036(4) 0.003(3)
C34 0.055(4) 0.045(4) 0.057(4) -0.010(3) 0.033(3) 0.003(3)
C35 0.059(4) 0.053(4) 0.054(4) 0.000(3) 0.031(3) 0.007(3)
C36 0.081(5) 0.048(4) 0.082(5) 0.001(4) 0.052(4) 0.015(4)
C37 0.080(5) 0.086(6) 0.062(5) -0.013(4) 0.044(4) 0.003(4)
C38 0.074(5) 0.086(6) 0.057(4) 0.009(4) 0.034(4) 0.004(4)
C39 0.062(4) 0.060(4) 0.057(4) 0.006(3) 0.035(3) 0.012(3)
Fe2 0.0515(6) 0.0614(6) 0.0462(5) -0.0049(4) 0.0205(4) 0.0004(4)
N13 0.055(4) 0.090(5) 0.047(3) 0.001(3) 0.018(3) 0.014(3)
N14 0.048(3) 0.064(3) 0.044(3) 0.005(3) 0.022(3) 0.007(3)
N15 0.060(4) 0.064(3) 0.049(3) 0.005(3) 0.031(3) 0.003(3)
N16 0.060(4) 0.073(4) 0.075(4) -0.005(3) 0.040(4) 0.000(3)
N17 0.061(4) 0.082(4) 0.065(4) -0.007(3) 0.032(3) 0.006(3)
N18 0.044(3) 0.056(4) 0.049(3) -0.009(2) 0.021(2) -0.001(2)
N19 0.054(3) 0.047(3) 0.056(3) -0.007(3) 0.027(3) -0.003(2)
N20 0.059(3) 0.069(4) 0.057(4) -0.006(3) 0.032(3) -0.003(3)
N21 0.063(4) 0.072(4) 0.072(4) -0.014(3) 0.030(3) -0.008(3)
N22 0.051(4) 0.048(3) 0.047(3) -0.002(2) 0.019(3) -0.007(3)
N23 0.036(3) 0.060(4) 0.054(3) 0.005(3) 0.017(2) -0.003(3)
N24 0.052(3) 0.055(4) 0.076(4) -0.012(3) 0.028(3) -0.008(3)
C40 0.076(6) 0.128(7) 0.052(4) 0.004(4) 0.017(4) 0.015(4)
C41 0.085(5) 0.155(7) 0.063(4) 0.024(4) 0.016(4) 0.029(5)
C42 0.105(5) 0.167(8) 0.074(5) 0.041(5) 0.035(4) 0.030(5)
C43 0.097(4) 0.158(8) 0.069(5) 0.044(5) 0.043(4) 0.016(5)
C44 0.064(5) 0.093(6) 0.049(4) 0.008(4) 0.028(4) 0.022(4)
C45 0.073(5) 0.075(5) 0.049(4) 0.007(4) 0.032(4) 0.014(4)
C46 0.084(6) 0.078(5) 0.067(5) 0.005(4) 0.050(4) -0.006(4)
C47 0.071(5) 0.073(5) 0.053(4) 0.004(3) 0.040(4) 0.006(4)
C48 0.065(5) 0.061(4) 0.059(4) 0.001(3) 0.037(4) -0.001(3)
C49 0.081(6) 0.093(6) 0.082(5) -0.018(4) 0.058(5) -0.013(4)
C50 0.093(7) 0.120(7) 0.105(7) -0.001(6) 0.076(6) -0.009(5)
C51 0.069(5) 0.086(6) 0.101(7) -0.026(5) 0.052(5) -0.018(4)
C52 0.060(5) 0.076(5) 0.076(5) -0.007(4) 0.045(4) -0.009(4)
C53 0.098(6) 0.110(7) 0.051(5) -0.005(4) 0.037(4) 0.029(5)
C54 0.198(12) 0.131(9) 0.074(6) -0.020(7) 0.085(8) 0.033(9)
C55 0.152(10) 0.111(8) 0.091(7) -0.019(6) 0.076(7) 0.028(7)
C56 0.099(6) 0.060(5) 0.076(5) -0.014(4) 0.048(5) 0.007(4)
C57 0.069(5) 0.066(5) 0.065(5) -0.016(4) 0.034(4) -0.004(4)
C58 0.068(4) 0.046(4) 0.060(4) -0.009(3) 0.035(4) -0.006(3)
C59 0.061(4) 0.049(4) 0.068(4) -0.014(4) 0.032(4) 0.002(3)
C60 0.044(4) 0.053(4) 0.061(4) -0.006(3) 0.028(3) -0.005(3)
C61 0.046(4) 0.046(4) 0.062(4) 0.003(3) 0.027(3) 0.007(3)
C62 0.091(6) 0.061(5) 0.067(5) -0.004(4) 0.046(4) -0.009(4)
C63 0.094(6) 0.069(5) 0.095(6) 0.000(5) 0.059(5) -0.021(5)
C64 0.094(6) 0.070(5) 0.053(4) 0.003(4) 0.041(4) -0.005(4)
C65 0.063(4) 0.057(4) 0.059(4) 0.001(3) 0.037(4) -0.003(3)
C66 0.088(7) 0.080(6) 0.105(7) -0.049(5) 0.049(5) -0.042(5)
C67 0.096(8) 0.124(9) 0.130(9) -0.056(8) 0.038(7) -0.033(8)
C68 0.073(6) 0.117(9) 0.119(8) -0.032(7) 0.029(6) -0.040(6)
C69 0.052(5) 0.082(6) 0.089(5) -0.010(5) 0.028(4) -0.022(4)
C70 0.045(4) 0.083(6) 0.067(5) -0.007(4) 0.010(4) -0.014(4)
C71 0.040(4) 0.056(4) 0.054(4) -0.013(3) 0.013(3) -0.012(3)
C72 0.036(4) 0.065(5) 0.075(5) -0.006(4) 0.023(3) -0.005(3)
C73 0.052(4) 0.059(4) 0.055(4) 0.007(3) 0.028(3) 0.004(4)
C74 0.057(4) 0.055(4) 0.071(5) -0.003(4) 0.035(4) -0.008(3)
C75 0.053(4) 0.077(6) 0.086(5) 0.013(5) 0.020(4) 0.011(4)
C76 0.084(6) 0.062(5) 0.111(7) -0.001(5) 0.041(6) 0.020(4)
C77 0.083(6) 0.057(5) 0.098(6) -0.004(4) 0.040(5) -0.007(5)
C78 0.049(4) 0.052(4) 0.067(4) -0.002(3) 0.027(4) 0.002(3)
Fe3 0.0544(6) 0.0659(6) 0.0744(7) -0.0084(5) 0.0439(5) -0.0090(4)
N25 0.089(5) 0.081(4) 0.078(4) 0.003(3) 0.058(4) -0.009(4)
N26 0.056(3) 0.065(4) 0.063(3) 0.000(3) 0.042(3) -0.010(3)
N27 0.056(3) 0.047(3) 0.072(3) -0.003(3) 0.045(3) -0.003(2)
N28 0.065(4) 0.065(4) 0.071(4) -0.008(3) 0.049(3) -0.011(3)
N29 0.066(4) 0.055(4) 0.084(4) -0.008(3) 0.046(3) -0.010(3)
N30 0.057(4) 0.054(4) 0.080(4) -0.009(3) 0.048(3) -0.008(3)
N31 0.045(3) 0.067(4) 0.074(4) -0.005(3) 0.034(3) -0.003(3)
N32 0.059(3) 0.060(4) 0.089(4) -0.011(3) 0.046(3) -0.006(2)
N33 0.070(5) 0.098(5) 0.108(5) -0.024(4) 0.065(4) -0.021(4)
N34 0.058(4) 0.071(4) 0.083(4) -0.011(3) 0.053(3) -0.011(3)
N35 0.061(4) 0.065(4) 0.074(4) 0.003(3) 0.048(3) -0.007(3)
N36 0.057(4) 0.064(4) 0.077(4) 0.017(3) 0.036(3) 0.000(3)
C79 0.113(7) 0.106(7) 0.102(7) 0.002(6) 0.080(6) -0.007(6)
C80 0.201(13) 0.113(9) 0.132(9) 0.046(7) 0.131(10) 0.019(8)
C81 0.187(12) 0.098(8) 0.159(11) 0.048(7) 0.135(10) 0.015(7)
C82 0.129(7) 0.068(5) 0.108(6) 0.015(5) 0.086(6) 0.000(5)
C83 0.056(4) 0.064(5) 0.071(4) 0.006(4) 0.039(4) -0.002(3)
C84 0.048(4) 0.054(4) 0.066(4) 0.004(3) 0.038(3) 0.000(3)
C85 0.062(4) 0.051(4) 0.063(4) 0.005(3) 0.032(4) -0.002(3)
C86 0.050(4) 0.058(4) 0.062(4) 0.000(3) 0.033(3) -0.011(3)
C87 0.049(4) 0.058(4) 0.059(4) -0.008(3) 0.035(3) -0.014(3)
C88 0.067(4) 0.062(4) 0.081(5) -0.015(4) 0.049(4) -0.020(4)
C89 0.085(5) 0.087(6) 0.073(5) -0.023(4) 0.054(4) -0.031(5)
C90 0.078(5) 0.085(6) 0.083(5) -0.007(5) 0.057(4) -0.011(4)
C91 0.061(4) 0.058(4) 0.058(4) -0.010(3) 0.038(3) -0.009(3)
C92 0.098(7) 0.083(7) 0.126(8) 0.003(6) 0.069(7) -0.005(6)
C93 0.088(7) 0.087(7) 0.121(8) -0.021(6) 0.045(7) -0.033(6)
C94 0.067(6) 0.100(8) 0.119(8) -0.021(7) 0.036(5) -0.026(6)
C95 0.055(5) 0.080(6) 0.083(5) -0.012(4) 0.030(4) -0.017(4)
C96 0.049(4) 0.082(6) 0.094(6) -0.018(5) 0.046(4) -0.018(4)
C97 0.035(4) 0.062(5) 0.079(5) -0.007(4) 0.030(4) -0.003(3)
C98 0.042(4) 0.076(5) 0.081(5) -0.009(4) 0.035(4) -0.007(4)
C99 0.045(4) 0.078(5) 0.066(4) -0.013(4) 0.035(4) -0.002(4)
C100 0.049(4) 0.061(4) 0.068(4) 0.001(3) 0.033(3) 0.008(3)
C101 0.074(5) 0.080(6) 0.114(7) -0.011(5) 0.061(5) -0.006(4)
C102 0.085(6) 0.065(6) 0.128(7) -0.006(5) 0.064(5) 0.012(4)
C103 0.074(5) 0.062(4) 0.100(5) -0.007(4) 0.052(4) -0.003(3)
C104 0.046(4) 0.057(5) 0.077(5) -0.003(3) 0.036(3) -0.003(3)
C105 0.071(7) 0.157(10) 0.164(10) -0.064(8) 0.077(7) -0.043(6)
C106 0.076(7) 0.240(15) 0.137(9) -0.068(10) 0.083(7) -0.044(8)
C107 0.115(9) 0.191(12) 0.170(12) -0.073(10) 0.119(9) -0.074(9)
C108 0.100(7) 0.132(8) 0.128(8) -0.031(7) 0.088(7) -0.017(6)
C109 0.072(5) 0.089(6) 0.103(6) -0.020(5) 0.066(5) -0.025(4)
C110 0.062(5) 0.078(5) 0.085(5) -0.002(4) 0.051(5) -0.010(4)
C111 0.089(6) 0.070(5) 0.085(5) -0.005(4) 0.068(5) -0.008(4)
C112 0.069(5) 0.059(4) 0.085(6) 0.010(4) 0.052(5) -0.003(4)
C113 0.057(4) 0.064(4) 0.075(5) 0.005(4) 0.039(4) -0.006(3)
C114 0.077(6) 0.123(8) 0.082(6) 0.032(5) 0.046(5) -0.001(5)
C115 0.074(7) 0.119(8) 0.091(6) 0.042(6) 0.034(5) 0.010(5)
C116 0.062(5) 0.089(6) 0.093(6) 0.009(5) 0.036(5) -0.002(4)
C117 0.054(5) 0.075(5) 0.070(4) 0.012(4) 0.037(4) 0.002(4)
Fe4 0.0690(7) 0.0406(5) 0.1150(8) -0.0174(5) 0.0720(7) -0.0096(4)
N37 0.120(4) 0.068(3) 0.143(4) -0.044(3) 0.113(4) -0.033(3)
N38 0.057(3) 0.043(3) 0.090(4) -0.019(3) 0.054(3) -0.014(3)
N39 0.053(3) 0.030(3) 0.077(3) -0.002(2) 0.041(3) -0.003(2)
N40 0.066(4) 0.070(4) 0.068(3) 0.003(3) 0.048(3) 0.004(3)
N41 0.081(4) 0.053(4) 0.146(6) -0.022(4) 0.093(5) -0.013(3)
N42 0.064(4) 0.055(3) 0.084(4) -0.018(3) 0.056(3) -0.008(3)
N43 0.070(4) 0.047(3) 0.087(4) -0.015(3) 0.061(3) -0.009(3)
N44 0.074(4) 0.053(3) 0.069(4) -0.005(3) 0.046(3) 0.000(3)
N45 0.072(4) 0.042(3) 0.178(5) -0.006(3) 0.089(3) 0.003(2)
N46 0.042(3) 0.037(3) 0.094(4) -0.006(3) 0.044(3) 0.001(2)
N47 0.039(3) 0.042(3) 0.078(4) -0.002(3) 0.035(3) 0.002(2)
N48 0.047(3) 0.046(3) 0.080(4) -0.012(3) 0.035(3) -0.010(3)
C118 0.177(6) 0.101(6) 0.164(5) -0.058(4) 0.146(5) -0.044(4)
C119 0.199(7) 0.126(6) 0.158(5) -0.062(5) 0.150(5) -0.057(5)
C120 0.162(6) 0.129(6) 0.152(5) -0.060(4) 0.126(5) -0.049(4)
C121 0.155(6) 0.100(5) 0.157(5) -0.072(4) 0.129(5) -0.066(4)
C122 0.129(5) 0.062(4) 0.154(5) -0.055(4) 0.117(5) -0.044(4)
C123 0.072(4) 0.045(4) 0.101(5) -0.025(4) 0.068(4) -0.022(3)
C124 0.067(4) 0.046(4) 0.094(5) -0.015(4) 0.054(4) -0.013(3)
C125 0.047(4) 0.046(4) 0.067(4) -0.003(3) 0.035(3) 0.000(3)
C126 0.045(3) 0.048(4) 0.067(4) 0.002(3) 0.031(3) -0.006(3)
C127 0.059(4) 0.053(4) 0.090(5) 0.008(4) 0.041(4) 0.001(3)
C128 0.114(7) 0.067(5) 0.099(6) 0.019(4) 0.078(6) -0.003(5)
C129 0.088(5) 0.082(6) 0.071(5) 0.016(4) 0.057(4) 0.006(4)
C130 0.061(4) 0.052(4) 0.064(4) 0.007(3) 0.038(4) -0.002(3)
C131 0.091(7) 0.076(5) 0.178(10) -0.017(6) 0.106(7) -0.012(5)
C132 0.105(8) 0.101(8) 0.213(13) 0.006(8) 0.127(9) -0.011(6)
C133 0.141(10) 0.129(10) 0.254(16) 0.007(10) 0.175(12) -0.012(8)
C134 0.121(8) 0.079(6) 0.168(10) -0.010(6) 0.117(8) -0.021(5)
C135 0.092(6) 0.063(5) 0.134(7) -0.014(5) 0.094(6) -0.010(5)
C136 0.084(6) 0.053(4) 0.111(6) -0.013(4) 0.082(5) -0.018(4)
C137 0.101(6) 0.050(4) 0.115(6) 0.001(4) 0.089(6) -0.003(4)
C138 0.079(5) 0.048(4) 0.082(5) -0.022(4) 0.062(4) -0.021(4)
C139 0.065(4) 0.046(4) 0.085(5) -0.020(3) 0.054(4) -0.015(3)
C140 0.093(6) 0.068(5) 0.082(6) -0.022(4) 0.063(5) -0.012(4)
C141 0.125(8) 0.076(6) 0.080(5) -0.015(5) 0.061(6) -0.009(5)
C142 0.065(5) 0.073(5) 0.081(6) -0.014(4) 0.039(4) 0.000(4)
C143 0.059(4) 0.052(4) 0.073(4) -0.007(3) 0.044(4) -0.004(3)
C144 0.087(5) 0.045(3) 0.194(6) -0.005(3) 0.092(4) 0.008(3)
C145 0.106(6) 0.054(4) 0.213(7) 0.004(4) 0.094(5) 0.020(3)
C146 0.107(5) 0.066(4) 0.198(6) 0.019(4) 0.083(4) 0.027(4)
C147 0.080(5) 0.063(4) 0.189(6) 0.014(4) 0.075(4) 0.021(3)
C148 0.064(4) 0.047(4) 0.171(6) 0.006(3) 0.078(4) 0.006(3)
C149 0.049(4) 0.050(4) 0.118(6) -0.009(4) 0.055(5) -0.008(4)
C150 0.040(4) 0.061(4) 0.099(5) 0.004(4) 0.039(4) 0.003(4)
C151 0.036(4) 0.049(4) 0.079(5) 0.000(3) 0.034(4) -0.001(3)
C152 0.043(4) 0.049(4) 0.058(4) 0.002(3) 0.027(3) -0.001(3)
C153 0.049(4) 0.068(5) 0.100(6) -0.016(4) 0.040(4) -0.006(4)
C154 0.067(6) 0.088(6) 0.102(6) -0.026(5) 0.043(5) -0.029(5)
C155 0.070(5) 0.058(4) 0.093(5) -0.012(4) 0.048(4) -0.008(4)
C156 0.044(4) 0.055(4) 0.061(4) -0.006(3) 0.025(3) -0.004(3)
Fe5 0.0428(5) 0.0455(5) 0.0538(5) -0.0019(4) 0.0279(4) 0.0000(4)
Cl1 0.0593(10) 0.0572(10) 0.0783(11) -0.0045(8) 0.0463(9) 0.0053(7)
Cl2 0.0618(10) 0.0569(10) 0.0640(10) 0.0085(8) 0.0347(8) 0.0098(8)
Cl3 0.0572(10) 0.0674(11) 0.0585(9) -0.0072(8) 0.0279(8) -0.0034(8)
Cl4 0.0583(10) 0.0668(11) 0.0840(12) -0.0016(9) 0.0459(9) -0.0090(8)
Fe6 0.0722(12) 0.169(2) 0.1228(16) 0.000 0.0654(12) 0.000
Cl5 0.112(2) 0.203(4) 0.180(3) -0.039(3) 0.115(2) -0.028(2)
Cl6 0.098(2) 0.260(5) 0.200(4) 0.082(4) 0.073(3) 0.012(3)
F1 0.176(5) 0.067(2) 0.120(4) 0.011(2) 0.089(4) 0.016(3)
F2 0.206(6) 0.071(3) 0.151(5) -0.018(3) 0.102(5) -0.027(4)
F3 0.281(8) 0.099(4) 0.167(6) 0.010(3) 0.160(7) -0.007(5)
F4 0.114(4) 0.162(7) 0.249(9) 0.018(5) 0.075(4) 0.006(4)
B1 0.120(4) 0.052(3) 0.129(6) 0.000(3) 0.080(5) -0.012(4)
F5 0.123(5) 0.228(9) 0.242(8) 0.092(8) 0.030(5) 0.032(5)
F6 0.130(5) 0.182(6) 0.253(10) 0.048(7) 0.085(6) 0.030(5)
F7 0.259(12) 0.417(17) 0.225(8) 0.068(11) 0.115(8) -0.040(12)
F8 0.171(8) 0.193(6) 0.349(12) 0.010(8) 0.085(8) 0.051(6)
B2 0.111(6) 0.195(7) 0.202(7) 0.037(7) 0.066(5) 0.021(5)
F9 0.194(6) 0.159(6) 0.147(5) -0.024(5) 0.082(5) 0.021(5)
F10 0.211(6) 0.210(7) 0.183(8) -0.033(6) 0.109(6) 0.073(7)
F11 0.233(9) 0.140(5) 0.232(9) -0.004(6) 0.127(8) 0.010(5)
F12 0.272(10) 0.281(10) 0.155(5) -0.060(7) 0.147(6) -0.037(9)
B3 0.187(7) 0.132(6) 0.138(6) -0.037(7) 0.109(6) 0.015(7)
F13 0.373(14) 0.477(16) 0.188(7) -0.023(9) 0.222(9) -0.151(12)
F14 0.356(11) 0.290(12) 0.277(10) 0.051(9) 0.270(10) -0.001(9)
F15 0.391(12) 0.331(12) 0.216(8) -0.089(9) 0.227(10) -0.100(12)
F16 0.382(15) 0.278(10) 0.281(12) -0.050(8) 0.237(13) -0.013(10)
B4 0.349(11) 0.255(11) 0.191(7) -0.055(7) 0.240(9) -0.068(10)
F17 0.225(11) 0.282(12) 0.391(13) 0.094(11) 0.162(11) 0.042(10)
F18 0.141(7) 0.333(14) 0.255(10) -0.076(9) -0.008(7) 0.048(8)
F19 0.075(3) 0.183(7) 0.251(9) -0.009(6) 0.033(4) 0.035(4)
F20 0.145(6) 0.267(9) 0.271(11) 0.058(7) 0.134(7) 0.098(6)
B5 0.091(5) 0.232(11) 0.236(10) -0.005(7) 0.073(8) 0.046(7)
F21 0.190(8) 0.230(9) 0.136(6) 0.004(6) 0.093(6) -0.036(6)
F22 0.394(13) 0.122(5) 0.111(5) -0.041(4) 0.125(7) -0.060(6)
B6 0.193(8) 0.115(8) 0.074(5) 0.000 0.076(6) 0.000
F23 0.230(9) 0.239(9) 0.284(11) -0.022(8) 0.145(8) 0.073(8)
F24 0.275(10) 0.349(16) 0.341(15) -0.055(12) 0.124(8) 0.023(11)
F25 0.366(16) 0.248(9) 0.302(15) -0.051(8) 0.113(12) 0.007(11)
F26 0.397(14) 0.449(18) 0.315(14) -0.048(13) 0.226(12) 0.035(16)
B7 0.278(10) 0.267(9) 0.284(9) -0.032(7) 0.153(7) 0.029(9)
O1S 0.143(6) 0.204(9) 0.210(9) 0.061(8) 0.124(7) 0.014(7)
C1S 0.123(6) 0.169(10) 0.185(9) 0.008(9) 0.089(6) 0.006(8)
C2S 0.134(9) 0.132(10) 0.207(11) 0.023(9) 0.112(8) 0.005(8)
C3S 0.172(9) 0.295(19) 0.208(11) -0.050(15) 0.068(9) 0.035(15)
O2S 0.170(9) 0.203(11) 0.293(12) -0.103(9) 0.160(9) -0.042(7)
C4S 0.143(10) 0.176(11) 0.189(8) -0.051(8) 0.114(8) -0.032(7)
C5S 0.182(12) 0.156(11) 0.183(10) -0.059(9) 0.109(10) -0.031(10)
C6S 0.203(15) 0.241(16) 0.181(10) -0.033(11) 0.089(11) -0.070(10)
O3S 0.226(14) 0.42(2) 0.46(2) 0.142(19) 0.231(15) 0.013(15)
C7S 0.161(13) 0.37(2) 0.41(2) 0.164(19) 0.159(14) 0.020(15)
C8S 0.167(15) 0.43(3) 0.40(3) 0.15(2) 0.155(16) 0.042(18)
C9S 0.171(16) 0.40(3) 0.41(3) 0.19(2) 0.104(19) -0.001(16)
O4S 0.175(11) 0.240(13) 0.200(11) 0.029(9) -0.015(8) 0.062(9)
C10S 0.178(13) 0.262(16) 0.176(11) 0.060(10) 0.017(8) 0.068(10)
C11S 0.194(16) 0.259(19) 0.281(18) 0.071(14) 0.076(15) 0.072(13)
C12S 0.237(19) 0.32(2) 0.178(13) 0.055(13) -0.006(12) 0.030(17)

loop_
_atom_type_symbol
_atom_type_description
_atom_type_scat_dispersion_real
_atom_type_scat_dispersion_imag
_atom_type_scat_source
C C 0.0034 0.0017 'XDISP Program in WinGX L.J. Farrugia, J.Appl.Cryst. 2012,45,849-854'
H H 0.0000 0.0000 'XDISP Program in WinGX L.J. Farrugia, J.Appl.Cryst. 2012,45,849-854'
B B 0.0017 0.0007 'XDISP Program in WinGX L.J. Farrugia, J.Appl.Cryst. 2012,45,849-854'
N N 0.0065 0.0035 'XDISP Program in WinGX L.J. Farrugia, J.Appl.Cryst. 2012,45,849-854'
O O 0.0115 0.0064 'XDISP Program in WinGX L.J. Farrugia, J.Appl.Cryst. 2012,45,849-854'
F F 0.0185 0.0109 'XDISP Program in WinGX L.J. Farrugia, J.Appl.Cryst. 2012,45,849-854'
Cl Cl 0.1549 0.1679 'XDISP Program in WinGX L.J. Farrugia, J.Appl.Cryst. 2012,45,849-854'
Fe Fe 0.3511 0.8892 'XDISP Program in WinGX L.J. Farrugia, J.Appl.Cryst. 2012,45,849-854'

loop_
_geom_angle_atom_site_label_1
_geom_angle_atom_site_label_2
_geom_angle_atom_site_label_3
_geom_angle
_geom_angle_site_symmetry_1
_geom_angle_site_symmetry_3
_geom_angle_publ_flag
N10 Fe1 N2 97.6(2) . . ?
N10 Fe1 N1 91.7(2) . . ?
N2 Fe1 N1 80.0(2) . . ?
N10 Fe1 N6 95.8(2) . . ?
N2 Fe1 N6 96.5(2) . . ?
N1 Fe1 N6 172.1(2) . . ?
N10 Fe1 N5 171.1(2) . . ?
N2 Fe1 N5 90.3(2) . . ?
N1 Fe1 N5 93.7(2) . . ?
N6 Fe1 N5 79.2(2) . . ?
N10 Fe1 N9 79.8(2) . . ?
N2 Fe1 N9 172.9(2) . . ?
N1 Fe1 N9 93.4(2) . . ?
N6 Fe1 N9 90.3(2) . . ?
N5 Fe1 N9 92.8(2) . . ?
C1 N1 C5 117.3(6) . . ?
C1 N1 Fe1 128.0(6) . . ?
C5 N1 Fe1 114.7(4) . . ?
C6 N2 N3 106.3(5) . . ?
C6 N2 Fe1 115.2(4) . . ?
N3 N2 Fe1 138.2(4) . . ?
C8 N3 N2 110.7(5) . . ?
C8 N3 H3B 124.7 . . ?
N2 N3 H3B 124.7 . . ?
C12 N4 C13 117.4(6) . . ?
C14 N5 C18 117.3(6) . . ?
C14 N5 Fe1 126.8(5) . . ?
C18 N5 Fe1 116.0(4) . . ?
C19 N6 N7 106.3(5) . . ?
C19 N6 Fe1 115.9(4) . . ?
N7 N6 Fe1 137.2(4) . . ?
C21 N7 N6 110.0(5) . . ?
C21 N7 H7B 125.0 . . ?
N6 N7 H7B 125.0 . . ?
C25 N8 C26 116.4(6) . . ?
C27 N9 C31 118.8(6) . . ?
C27 N9 Fe1 126.9(5) . . ?
C31 N9 Fe1 114.3(4) . . ?
N11 N10 C32 105.6(5) . . ?
N11 N10 Fe1 138.3(4) . . ?
C32 N10 Fe1 115.8(4) . . ?
N10 N11 C34 111.3(5) . . ?
N10 N11 H11B 124.3 . . ?
C34 N11 H11B 124.3 . . ?
C38 N12 C39 117.1(6) . . ?
N1 C1 C2 121.8(9) . . ?
N1 C1 H1A 119.1 . . ?
C2 C1 H1A 119.1 . . ?
C3 C2 C1 121.8(8) . . ?
C3 C2 H2A 119.1 . . ?
C1 C2 H2A 119.1 . . ?
C2 C3 C4 118.5(8) . . ?
C2 C3 H3A 120.8 . . ?
C4 C3 H3A 120.8 . . ?
C5 C4 C3 116.5(9) . . ?
C5 C4 H4A 121.7 . . ?
C3 C4 H4A 121.7 . . ?
N1 C5 C4 124.1(7) . . ?
N1 C5 C6 113.7(6) . . ?
C4 C5 C6 122.2(8) . . ?
N2 C6 C7 110.2(6) . . ?
N2 C6 C5 116.1(6) . . ?
C7 C6 C5 133.6(6) . . ?
C8 C7 C6 104.3(6) . . ?
C8 C7 H7A 127.8 . . ?
C6 C7 H7A 127.8 . . ?
N3 C8 C7 108.4(6) . . ?
N3 C8 C9 121.1(6) . . ?
C7 C8 C9 130.4(7) . . ?
C13 C9 C10 116.9(7) . . ?
C13 C9 C8 123.2(6) . . ?
C10 C9 C8 119.7(6) . . ?
C11 C10 C9 118.8(8) . . ?
C11 C10 H10A 120.6 . . ?
C9 C10 H10A 120.6 . . ?
C10 C11 C12 118.7(8) . . ?
C10 C11 H11A 120.6 . . ?
C12 C11 H11A 120.6 . . ?
N4 C12 C11 123.9(8) . . ?
N4 C12 H12A 118.1 . . ?
C11 C12 H12A 118.1 . . ?
N4 C13 C9 124.1(6) . . ?
N4 C13 H13A 117.9 . . ?
C9 C13 H13A 117.9 . . ?
N5 C14 C15 122.2(8) . . ?
N5 C14 H14A 118.9 . . ?
C15 C14 H14A 118.9 . . ?
C16 C15 C14 120.2(8) . . ?
C16 C15 H15A 119.9 . . ?
C14 C15 H15A 119.9 . . ?
C15 C16 C17 119.5(8) . . ?
C15 C16 H16A 120.2 . . ?
C17 C16 H16A 120.2 . . ?
C18 C17 C16 117.1(8) . . ?
C18 C17 H17A 121.5 . . ?
C16 C17 H17A 121.5 . . ?
N5 C18 C17 123.7(7) . . ?
N5 C18 C19 113.1(6) . . ?
C17 C18 C19 123.2(6) . . ?
N6 C19 C20 110.9(5) . . ?
N6 C19 C18 115.2(5) . . ?
C20 C19 C18 133.8(6) . . ?
C21 C20 C19 103.9(6) . . ?
C21 C20 H20A 128.1 . . ?
C19 C20 H20A 128.1 . . ?
N7 C21 C20 108.9(5) . . ?
N7 C21 C22 122.3(6) . . ?
C20 C21 C22 128.7(6) . . ?
C26 C22 C23 118.4(6) . . ?
C26 C22 C21 121.9(6) . . ?
C23 C22 C21 119.6(6) . . ?
C22 C23 C24 118.1(7) . . ?
C22 C23 H23A 121.0 . . ?
C24 C23 H23A 121.0 . . ?
C25 C24 C23 119.2(6) . . ?
C25 C24 H24A 120.4 . . ?
C23 C24 H24A 120.4 . . ?
N8 C25 C24 123.6(7) . . ?
N8 C25 H25A 118.2 . . ?
C24 C25 H25A 118.2 . . ?
N8 C26 C22 124.0(6) . . ?
N8 C26 H26A 118.0 . . ?
C22 C26 H26A 118.0 . . ?
N9 C27 C28 121.7(7) . . ?
N9 C27 H27A 119.1 . . ?
C28 C27 H27A 119.1 . . ?
C27 C28 C29 120.1(7) . . ?
C27 C28 H28A 119.9 . . ?
C29 C28 H28A 119.9 . . ?
C30 C29 C28 118.5(8) . . ?
C30 C29 H29A 120.8 . . ?
C28 C29 H29A 120.8 . . ?
C29 C30 C31 119.3(8) . . ?
C29 C30 H30A 120.3 . . ?
C31 C30 H30A 120.3 . . ?
N9 C31 C30 121.5(6) . . ?
N9 C31 C32 114.4(6) . . ?
C30 C31 C32 124.1(6) . . ?
N10 C32 C33 111.4(6) . . ?
N10 C32 C31 115.4(6) . . ?
C33 C32 C31 133.2(6) . . ?
C32 C33 C34 105.3(6) . . ?
C32 C33 H33A 127.3 . . ?
C34 C33 H33A 127.3 . . ?
N11 C34 C33 106.4(6) . . ?
N11 C34 C35 122.6(6) . . ?
C33 C34 C35 130.9(6) . . ?
C39 C35 C36 115.6(6) . . ?
C39 C35 C34 122.9(6) . . ?
C36 C35 C34 121.3(6) . . ?
C37 C36 C35 120.7(7) . . ?
C37 C36 H36A 119.6 . . ?
C35 C36 H36A 119.6 . . ?
C36 C37 C38 117.7(7) . . ?
C36 C37 H37A 121.2 . . ?
C38 C37 H37A 121.2 . . ?
N12 C38 C37 124.6(7) . . ?
N12 C38 H38A 117.7 . . ?
C37 C38 H38A 117.7 . . ?
N12 C39 C35 124.3(6) . . ?
N12 C39 H39A 117.9 . . ?
C35 C39 H39A 117.9 . . ?
N18 Fe2 N22 98.3(2) . . ?
N18 Fe2 N14 95.4(2) . . ?
N22 Fe2 N14 97.3(2) . . ?
N18 Fe2 N21 91.1(2) . . ?
N22 Fe2 N21 80.4(3) . . ?
N14 Fe2 N21 173.4(3) . . ?
N18 Fe2 N13 171.5(2) . . ?
N22 Fe2 N13 89.2(2) . . ?
N14 Fe2 N13 79.5(2) . . ?
N21 Fe2 N13 94.2(3) . . ?
N18 Fe2 N17 80.1(2) . . ?
N22 Fe2 N17 172.7(2) . . ?
N14 Fe2 N17 90.0(2) . . ?
N21 Fe2 N17 92.6(3) . . ?
N13 Fe2 N17 93.0(3) . . ?
C44 N13 C40 118.5(7) . . ?
C44 N13 Fe2 115.4(5) . . ?
C40 N13 Fe2 126.1(7) . . ?
N15 N14 C45 102.8(5) . . ?
N15 N14 Fe2 140.0(4) . . ?
C45 N14 Fe2 117.0(4) . . ?
N14 N15 C47 112.0(5) . . ?
N14 N15 H15B 124.0 . . ?
C47 N15 H15B 124.0 . . ?
C51 N16 C52 117.4(7) . . ?
C53 N17 C57 118.7(7) . . ?
C53 N17 Fe2 127.7(6) . . ?
C57 N17 Fe2 113.6(5) . . ?
N19 N18 C58 105.3(5) . . ?
N19 N18 Fe2 137.0(4) . . ?
C58 N18 Fe2 117.1(4) . . ?
N18 N19 C60 111.8(5) . . ?
N18 N19 H19A 124.1 . . ?
C60 N19 H19A 124.1 . . ?
C65 N20 C64 117.8(6) . . ?
C66 N21 C70 118.4(7) . . ?
C66 N21 Fe2 127.9(6) . . ?
C70 N21 Fe2 113.7(5) . . ?
C71 N22 N23 105.1(5) . . ?
C71 N22 Fe2 116.3(4) . . ?
N23 N22 Fe2 137.7(5) . . ?
N22 N23 C73 112.8(5) . . ?
N22 N23 H23B 123.6 . . ?
C73 N23 H23B 123.6 . . ?
C78 N24 C77 117.8(6) . . ?
N13 C40 C41 118.6(10) . . ?
N13 C40 H40A 120.7 . . ?
C41 C40 H40A 120.7 . . ?
C42 C41 C40 121.1(9) . . ?
C42 C41 H41A 119.5 . . ?
C40 C41 H41A 119.5 . . ?
C43 C42 C41 117.4(10) . . ?
C43 C42 H42A 121.3 . . ?
C41 C42 H42A 121.3 . . ?
C42 C43 C44 121.4(11) . . ?
C42 C43 H43A 119.3 . . ?
C44 C43 H43A 119.3 . . ?
N13 C44 C43 122.9(8) . . ?
N13 C44 C45 114.7(7) . . ?
C43 C44 C45 122.4(9) . . ?
N14 C45 C46 113.0(6) . . ?
N14 C45 C44 113.2(7) . . ?
C46 C45 C44 133.8(7) . . ?
C47 C46 C45 105.0(7) . . ?
C47 C46 H46A 127.5 . . ?
C45 C46 H46A 127.5 . . ?
N15 C47 C46 107.1(7) . . ?
N15 C47 C48 124.2(6) . . ?
C46 C47 C48 128.6(7) . . ?
C49 C48 C52 118.1(7) . . ?
C49 C48 C47 120.5(7) . . ?
C52 C48 C47 121.2(6) . . ?
C48 C49 C50 118.3(8) . . ?
C48 C49 H49A 120.8 . . ?
C50 C49 H49A 120.8 . . ?
C51 C50 C49 118.9(7) . . ?
C51 C50 H50A 120.5 . . ?
C49 C50 H50A 120.5 . . ?
N16 C51 C50 124.0(8) . . ?
N16 C51 H51A 118.0 . . ?
C50 C51 H51A 118.0 . . ?
N16 C52 C48 123.2(6) . . ?
N16 C52 H52A 118.4 . . ?
C48 C52 H52A 118.4 . . ?
N17 C53 C54 122.3(9) . . ?
N17 C53 H53A 118.8 . . ?
C54 C53 H53A 118.8 . . ?
C55 C54 C53 120.1(9) . . ?
C55 C54 H54A 120.0 . . ?
C53 C54 H54A 120.0 . . ?
C54 C55 C56 119.5(9) . . ?
C54 C55 H55A 120.2 . . ?
C56 C55 H55A 120.2 . . ?
C57 C56 C55 118.3(9) . . ?
C57 C56 H56A 120.9 . . ?
C55 C56 H56A 120.9 . . ?
C56 C57 N17 121.0(7) . . ?
C56 C57 C58 125.3(8) . . ?
N17 C57 C58 113.7(6) . . ?
N18 C58 C59 111.5(6) . . ?
N18 C58 C57 115.0(6) . . ?
C59 C58 C57 133.5(6) . . ?
C60 C59 C58 105.3(6) . . ?
C60 C59 H59A 127.4 . . ?
C58 C59 H59A 127.4 . . ?
N19 C60 C59 106.1(6) . . ?
N19 C60 C61 123.1(6) . . ?
C59 C60 C61 130.8(6) . . ?
C62 C61 C65 117.7(7) . . ?
C62 C61 C60 121.4(6) . . ?
C65 C61 C60 120.7(6) . . ?
C61 C62 C63 120.8(7) . . ?
C61 C62 H62A 119.6 . . ?
C63 C62 H62A 119.6 . . ?
C64 C63 C62 117.3(7) . . ?
C64 C63 H63A 121.4 . . ?
C62 C63 H63A 121.4 . . ?
N20 C64 C63 123.0(7) . . ?
N20 C64 H64A 118.5 . . ?
C63 C64 H64A 118.5 . . ?
N20 C65 C61 123.3(6) . . ?
N20 C65 H65A 118.3 . . ?
C61 C65 H65A 118.3 . . ?
N21 C66 C67 123.2(10) . . ?
N21 C66 H66A 118.4 . . ?
C67 C66 H66A 118.4 . . ?
C66 C67 C68 119.6(10) . . ?
C66 C67 H67A 120.2 . . ?
C68 C67 H67A 120.2 . . ?
C69 C68 C67 119.3(10) . . ?
C69 C68 H68A 120.4 . . ?
C67 C68 H68A 120.4 . . ?
C68 C69 C70 117.1(10) . . ?
C68 C69 H69A 121.4 . . ?
C70 C69 H69A 121.4 . . ?
N21 C70 C69 122.1(7) . . ?
N21 C70 C71 114.4(7) . . ?
C69 C70 C71 123.5(8) . . ?
N22 C71 C72 111.6(6) . . ?
N22 C71 C70 114.5(7) . . ?
C72 C71 C70 133.9(7) . . ?
C71 C72 C73 104.7(6) . . ?
C71 C72 H72A 127.6 . . ?
C73 C72 H72A 127.6 . . ?
N23 C73 C72 105.8(6) . . ?
N23 C73 C74 124.2(6) . . ?
C72 C73 C74 130.1(6) . . ?
C75 C74 C78 118.0(7) . . ?
C75 C74 C73 121.9(7) . . ?
C78 C74 C73 119.9(6) . . ?
C76 C75 C74 119.5(8) . . ?
C76 C75 H75A 120.2 . . ?
C74 C75 H75A 120.2 . . ?
C75 C76 C77 118.8(8) . . ?
C75 C76 H76A 120.6 . . ?
C77 C76 H76A 120.6 . . ?
N24 C77 C76 122.4(8) . . ?
N24 C77 H77A 118.8 . . ?
C76 C77 H77A 118.8 . . ?
N24 C78 C74 123.4(6) . . ?
N24 C78 H78A 118.3 . . ?
C74 C78 H78A 118.3 . . ?
N26 Fe3 N34 98.3(2) . . ?
N26 Fe3 N30 96.0(2) . . ?
N34 Fe3 N30 99.6(2) . . ?
N26 Fe3 N33 168.1(3) . . ?
N34 Fe3 N33 75.4(2) . . ?
N30 Fe3 N33 95.1(3) . . ?
N26 Fe3 N29 90.8(2) . . ?
N34 Fe3 N29 170.1(2) . . ?
N30 Fe3 N29 75.7(2) . . ?
N33 Fe3 N29 96.2(3) . . ?
N26 Fe3 N25 76.2(2) . . ?
N34 Fe3 N25 91.7(2) . . ?
N30 Fe3 N25 167.2(2) . . ?
N33 Fe3 N25 93.7(3) . . ?
N29 Fe3 N25 94.1(2) . . ?
C79 N25 C83 117.9(8) . . ?
C79 N25 Fe3 127.9(6) . . ?
C83 N25 Fe3 114.2(5) . . ?
N27 N26 C84 106.5(5) . . ?
N27 N26 Fe3 138.1(4) . . ?
C84 N26 Fe3 115.3(4) . . ?
N26 N27 C86 110.6(5) . . ?
N26 N27 H27B 124.7 . . ?
C86 N27 H27B 124.7 . . ?
C90 N28 C91 116.2(6) . . ?
C92 N29 C96 116.2(8) . . ?
C92 N29 Fe3 128.2(7) . . ?
C96 N29 Fe3 115.0(5) . . ?
C97 N30 N31 104.9(6) . . ?
C97 N30 Fe3 117.1(5) . . ?
N31 N30 Fe3 137.9(5) . . ?
C99 N31 N30 112.0(6) . . ?
C99 N31 H31A 124.0 . . ?
N30 N31 H31A 124.0 . . ?
C103 N32 C104 118.4(6) . . ?
C109 N33 C105 118.3(8) . . ?
C109 N33 Fe3 116.7(5) . . ?
C105 N33 Fe3 124.9(7) . . ?
C110 N34 N35 105.8(6) . . ?
C110 N34 Fe3 115.9(5) . . ?
N35 N34 Fe3 138.0(5) . . ?
N34 N35 C112 111.7(6) . . ?
N34 N35 H35A 124.1 . . ?
C112 N35 H35A 124.1 . . ?
C117 N36 C116 116.8(6) . . ?
N25 C79 C80 122.6(9) . . ?
N25 C79 H79A 118.7 . . ?
C80 C79 H79A 118.7 . . ?
C81 C80 C79 119.1(9) . . ?
C81 C80 H80A 120.5 . . ?
C79 C80 H80A 120.5 . . ?
C80 C81 C82 120.3(10) . . ?
C80 C81 H81A 119.8 . . ?
C82 C81 H81A 119.8 . . ?
C81 C82 C83 118.8(9) . . ?
C81 C82 H82A 120.6 . . ?
C83 C82 H82A 120.6 . . ?
N25 C83 C82 120.8(7) . . ?
N25 C83 C84 115.5(6) . . ?
C82 C83 C84 123.7(7) . . ?
N26 C84 C85 110.1(6) . . ?
N26 C84 C83 118.7(6) . . ?
C85 C84 C83 131.2(6) . . ?
C86 C85 C84 105.6(6) . . ?
C86 C85 H85A 127.2 . . ?
C84 C85 H85A 127.2 . . ?
C85 C86 N27 107.1(6) . . ?
C85 C86 C87 131.0(7) . . ?
N27 C86 C87 121.9(6) . . ?
C88 C87 C91 118.4(6) . . ?
C88 C87 C86 121.3(6) . . ?
C91 C87 C86 120.2(6) . . ?
C89 C88 C87 119.4(6) . . ?
C89 C88 H88A 120.3 . . ?
C87 C88 H88A 120.3 . . ?
C88 C89 C90 118.6(7) . . ?
C88 C89 H89A 120.7 . . ?
C90 C89 H89A 120.7 . . ?
N28 C90 C89 124.2(7) . . ?
N28 C90 H90A 117.9 . . ?
C89 C90 H90A 117.9 . . ?
N28 C91 C87 123.1(6) . . ?
N28 C91 H91A 118.4 . . ?
C87 C91 H91A 118.4 . . ?
N29 C92 C93 124.8(10) . . ?
N29 C92 H92A 117.6 . . ?
C93 C92 H92A 117.6 . . ?
C94 C93 C92 118.9(9) . . ?
C94 C93 H93A 120.5 . . ?
C92 C93 H93A 120.5 . . ?
C93 C94 C95 118.7(9) . . ?
C93 C94 H94A 120.7 . . ?
C95 C94 H94A 120.7 . . ?
C94 C95 C96 117.0(9) . . ?
C94 C95 H95A 121.5 . . ?
C96 C95 H95A 121.5 . . ?
N29 C96 C95 124.3(7) . . ?
N29 C96 C97 115.9(7) . . ?
C95 C96 C97 119.8(8) . . ?
N30 C97 C98 111.9(6) . . ?
N30 C97 C96 115.9(7) . . ?
C98 C97 C96 132.1(7) . . ?
C97 C98 C99 105.0(6) . . ?
C97 C98 H98A 127.5 . . ?
C99 C98 H98A 127.5 . . ?
N31 C99 C98 106.2(6) . . ?
N31 C99 C100 122.6(6) . . ?
C98 C99 C100 131.2(7) . . ?
C104 C100 C101 117.7(7) . . ?
C104 C100 C99 121.6(6) . . ?
C101 C100 C99 120.6(6) . . ?
C102 C101 C100 117.9(8) . . ?
C102 C101 H10B 121.0 . . ?
C100 C101 H10B 121.0 . . ?
C101 C102 C103 120.2(8) . . ?
C101 C102 H10C 119.9 . . ?
C103 C102 H10C 119.9 . . ?
N32 C103 C102 122.2(7) . . ?
N32 C103 H10D 118.9 . . ?
C102 C103 H10D 118.9 . . ?
N32 C104 C100 123.4(6) . . ?
N32 C104 H10E 118.3 . . ?
C100 C104 H10E 118.3 . . ?
N33 C105 C106 118.1(10) . . ?
N33 C105 H10F 121.0 . . ?
C106 C105 H10F 121.0 . . ?
C107 C106 C105 121.7(9) . . ?
C107 C106 H10G 119.1 . . ?
C105 C106 H10G 119.1 . . ?
C106 C107 C108 119.0(10) . . ?
C106 C107 H10H 120.5 . . ?
C108 C107 H10H 120.5 . . ?
C109 C108 C107 119.9(10) . . ?
C109 C108 H10I 120.1 . . ?
C107 C108 H10I 120.1 . . ?
C108 C109 N33 122.8(8) . . ?
C108 C109 C110 124.7(9) . . ?
N33 C109 C110 112.5(7) . . ?
N34 C110 C111 111.6(6) . . ?
N34 C110 C109 119.1(7) . . ?
C111 C110 C109 129.3(8) . . ?
C110 C111 C112 104.7(7) . . ?
C110 C111 H11C 127.7 . . ?
C112 C111 H11C 127.7 . . ?
N35 C112 C111 106.2(7) . . ?
N35 C112 C113 123.4(7) . . ?
C111 C112 C113 130.3(8) . . ?
C114 C113 C117 118.9(7) . . ?
C114 C113 C112 121.7(7) . . ?
C117 C113 C112 119.4(7) . . ?
C115 C114 C113 116.7(8) . . ?
C115 C114 H11D 121.6 . . ?
C113 C114 H11D 121.6 . . ?
C116 C115 C114 120.8(9) . . ?
C116 C115 H11E 119.6 . . ?
C114 C115 H11E 119.6 . . ?
C115 C116 N36 124.6(8) . . ?
C115 C116 H11F 117.7 . . ?
N36 C116 H11F 117.7 . . ?
N36 C117 C113 122.2(7) . . ?
N36 C117 H11G 118.9 . . ?
C113 C117 H11G 118.9 . . ?
N42 Fe4 N38 97.1(2) . . ?
N42 Fe4 N46 96.1(2) . . ?
N38 Fe4 N46 97.2(2) . . ?
N42 Fe4 N41 80.3(3) . . ?
N38 Fe4 N41 173.0(3) . . ?
N46 Fe4 N41 89.5(3) . . ?
N42 Fe4 N45 173.9(2) . . ?
N38 Fe4 N45 87.9(3) . . ?
N46 Fe4 N45 79.7(3) . . ?
N41 Fe4 N45 95.2(3) . . ?
N42 Fe4 N37 89.3(3) . . ?
N38 Fe4 N37 79.8(2) . . ?
N46 Fe4 N37 174.2(3) . . ?
N41 Fe4 N37 93.7(3) . . ?
N45 Fe4 N37 95.1(3) . . ?
C118 N37 C122 119.6(7) . . ?
C118 N37 Fe4 126.8(6) . . ?
C122 N37 Fe4 113.2(5) . . ?
C123 N38 N39 106.1(5) . . ?
C123 N38 Fe4 116.5(4) . . ?
N39 N38 Fe4 136.7(4) . . ?
C125 N39 N38 110.6(5) . . ?
C125 N39 H39B 124.7 . . ?
N38 N39 H39B 124.7 . . ?
C129 N40 C130 118.4(6) . . ?
C131 N41 C135 120.3(7) . . ?
C131 N41 Fe4 124.8(7) . . ?
C135 N41 Fe4 114.9(5) . . ?
N43 N42 C136 105.0(6) . . ?
N43 N42 Fe4 137.8(4) . . ?
C136 N42 Fe4 116.7(5) . . ?
N42 N43 C138 111.5(5) . . ?
N42 N43 H43B 124.2 . . ?
C138 N43 H43B 124.2 . . ?
C143 N44 C142 118.2(6) . . ?
C148 N45 C144 119.6(8) . . ?
C148 N45 Fe4 114.9(5) . . ?
C144 N45 Fe4 125.5(7) . . ?
N47 N46 C149 106.0(5) . . ?
N47 N46 Fe4 137.9(4) . . ?
C149 N46 Fe4 115.5(4) . . ?
N46 N47 C151 111.0(5) . . ?
N46 N47 H47A 124.5 . . ?
C151 N47 H47A 124.5 . . ?
C156 N48 C155 116.4(6) . . ?
N37 C118 C119 121.7(9) . . ?
N37 C118 H11H 119.1 . . ?
C119 C118 H11H 119.1 . . ?
C120 C119 C118 119.7(10) . . ?
C120 C119 H11I 120.2 . . ?
C118 C119 H11I 120.2 . . ?
C119 C120 C121 119.1(10) . . ?
C119 C120 H12B 120.4 . . ?
C121 C120 H12B 120.4 . . ?
C120 C121 C122 119.7(9) . . ?
C120 C121 H12C 120.1 . . ?
C122 C121 H12C 120.1 . . ?
N37 C122 C121 119.7(8) . . ?
N37 C122 C123 114.5(7) . . ?
C121 C122 C123 125.8(7) . . ?
N38 C123 C124 110.4(6) . . ?
N38 C123 C122 115.3(6) . . ?
C124 C123 C122 134.3(6) . . ?
C125 C124 C123 105.3(6) . . ?
C125 C124 H12D 127.3 . . ?
C123 C124 H12D 127.3 . . ?
N39 C125 C124 107.5(6) . . ?
N39 C125 C126 122.0(6) . . ?
C124 C125 C126 130.5(6) . . ?
C127 C126 C130 120.4(6) . . ?
C127 C126 C125 119.6(6) . . ?
C130 C126 C125 119.8(6) . . ?
C128 C127 C126 116.4(7) . . ?
C128 C127 H12E 121.8 . . ?
C126 C127 H12E 121.8 . . ?
C127 C128 C129 119.8(7) . . ?
C127 C128 H12F 120.1 . . ?
C129 C128 H12F 120.1 . . ?
N40 C129 C128 123.2(7) . . ?
N40 C129 H12G 118.4 . . ?
C128 C129 H12G 118.4 . . ?
N40 C130 C126 121.7(6) . . ?
N40 C130 H13B 119.2 . . ?
C126 C130 H13B 119.2 . . ?
N41 C131 C132 120.3(10) . . ?
N41 C131 H13C 119.9 . . ?
C132 C131 H13C 119.9 . . ?
C133 C132 C131 119.6(9) . . ?
C133 C132 H13D 120.2 . . ?
C131 C132 H13D 120.2 . . ?
C132 C133 C134 120.1(9) . . ?
C132 C133 H13E 119.9 . . ?
C134 C133 H13E 119.9 . . ?
C135 C134 C133 118.0(11) . . ?
C135 C134 H13F 121.0 . . ?
C133 C134 H13F 121.0 . . ?
N41 C135 C134 121.6(8) . . ?
N41 C135 C136 113.3(7) . . ?
C134 C135 C136 125.1(9) . . ?
N42 C136 C137 111.8(6) . . ?
N42 C136 C135 114.4(8) . . ?
C137 C136 C135 133.9(7) . . ?
C136 C137 C138 105.2(7) . . ?
C136 C137 H13G 127.4 . . ?
C138 C137 H13G 127.4 . . ?
N43 C138 C137 106.4(7) . . ?
N43 C138 C139 121.8(6) . . ?
C137 C138 C139 131.7(7) . . ?
C140 C139 C143 118.6(7) . . ?
C140 C139 C138 120.6(6) . . ?
C143 C139 C138 120.8(7) . . ?
C141 C140 C139 119.5(7) . . ?
C141 C140 H14B 120.3 . . ?
C139 C140 H14B 120.3 . . ?
C140 C141 C142 119.6(8) . . ?
C140 C141 H14C 120.2 . . ?
C142 C141 H14C 120.2 . . ?
N44 C142 C141 121.4(8) . . ?
N44 C142 H14D 119.3 . . ?
C141 C142 H14D 119.3 . . ?
N44 C143 C139 122.6(7) . . ?
N44 C143 H14E 118.7 . . ?
C139 C143 H14E 118.7 . . ?
N45 C144 C145 118.1(11) . . ?
N45 C144 H14F 121.0 . . ?
C145 C144 H14F 121.0 . . ?
C146 C145 C144 125.3(10) . . ?
C146 C145 H14G 117.4 . . ?
C144 C145 H14G 117.4 . . ?
C145 C146 C147 117.5(11) . . ?
C145 C146 H14H 121.2 . . ?
C147 C146 H14H 121.2 . . ?
C148 C147 C146 116.6(11) . . ?
C148 C147 H14I 121.7 . . ?
C146 C147 H14I 121.7 . . ?
N45 C148 C147 122.7(8) . . ?
N45 C148 C149 114.1(8) . . ?
C147 C148 C149 123.3(10) . . ?
N46 C149 C150 110.9(6) . . ?
N46 C149 C148 115.1(7) . . ?
C150 C149 C148 133.9(8) . . ?
C151 C150 C149 104.6(7) . . ?
C151 C150 H15C 127.7 . . ?
C149 C150 H15C 127.7 . . ?
N47 C151 C150 107.4(6) . . ?
N47 C151 C152 122.5(5) . . ?
C150 C151 C152 130.0(6) . . ?
C153 C152 C156 117.9(6) . . ?
C153 C152 C151 119.8(6) . . ?
C156 C152 C151 122.2(5) . . ?
C152 C153 C154 118.8(7) . . ?
C152 C153 H15D 120.6 . . ?
C154 C153 H15D 120.6 . . ?
C155 C154 C153 118.7(7) . . ?
C155 C154 H15E 120.7 . . ?
C153 C154 H15E 120.7 . . ?
N48 C155 C154 124.1(7) . . ?
N48 C155 H15F 118.0 . . ?
C154 C155 H15F 118.0 . . ?
N48 C156 C152 124.1(6) . . ?
N48 C156 H15G 118.0 . . ?
C152 C156 H15G 118.0 . . ?
Cl4 Fe5 Cl2 109.91(9) . . ?
Cl4 Fe5 Cl1 109.84(9) . . ?
Cl2 Fe5 Cl1 109.56(9) . . ?
Cl4 Fe5 Cl3 109.57(9) . . ?
Cl2 Fe5 Cl3 108.96(8) . . ?
Cl1 Fe5 Cl3 108.98(9) . . ?
Cl5 Fe6 Cl5 109.7(2) . 2_755 ?
Cl5 Fe6 Cl6 109.3(2) . . ?
Cl5 Fe6 Cl6 108.49(15) 2_755 . ?
Cl5 Fe6 Cl6 108.49(15) . 2_755 ?
Cl5 Fe6 Cl6 109.3(2) 2_755 2_755 ?
Cl6 Fe6 Cl6 111.6(3) . 2_755 ?
F2 B1 F1 116.4(8) . . ?
F2 B1 F3 115.7(7) . . ?
F1 B1 F3 112.7(7) . . ?
F2 B1 F4 104.8(8) . . ?
F1 B1 F4 102.5(7) . . ?
F3 B1 F4 102.2(8) . . ?
F6 B2 F5 113.3(11) . . ?
F6 B2 F8 107.8(11) . . ?
F5 B2 F8 110.2(12) . . ?
F6 B2 F7 109.4(12) . . ?
F5 B2 F7 108.1(11) . . ?
F8 B2 F7 107.9(12) . . ?
F10 B3 F12 115.2(11) . . ?
F10 B3 F9 111.0(9) . . ?
F12 B3 F9 110.5(10) . . ?
F10 B3 F11 107.6(10) . . ?
F12 B3 F11 102.9(9) . . ?
F9 B3 F11 109.2(10) . . ?
F13 B4 F14 113.3(12) . . ?
F13 B4 F15 111.8(11) . . ?
F14 B4 F15 107.7(10) . . ?
F13 B4 F16 107.5(11) . . ?
F14 B4 F16 106.1(11) . . ?
F15 B4 F16 110.2(12) . . ?
F20 B5 F19 112.7(11) . . ?
F20 B5 F18 110.0(11) . . ?
F19 B5 F18 109.0(10) . . ?
F20 B5 F17 110.2(11) . . ?
F19 B5 F17 107.8(11) . . ?
F18 B5 F17 106.9(12) . . ?
F22 B6 F22 116.7(18) . 2_655 ?
F22 B6 F21 109.7(7) . 2_655 ?
F22 B6 F21 109.6(7) 2_655 2_655 ?
F22 B6 F21 109.5(7) . . ?
F22 B6 F21 109.7(7) 2_655 . ?
F21 B6 F21 100.4(18) 2_655 . ?
F24 B7 F25 109.2(14) . . ?
F24 B7 F23 111.5(13) . . ?
F25 B7 F23 108.2(13) . . ?
F24 B7 F26 109.8(13) . . ?
F25 B7 F26 106.0(13) . . ?
F23 B7 F26 112.0(14) . . ?
O1S C1S C3S 123.6(17) . . ?
O1S C1S C2S 120.9(15) . . ?
C3S C1S C2S 115.5(13) . . ?
C1S C2S H2SA 109.5 . . ?
C1S C2S H2SB 109.5 . . ?
H2SA C2S H2SB 109.5 . . ?
C1S C2S H2SC 109.5 . . ?
H2SA C2S H2SC 109.5 . . ?
H2SB C2S H2SC 109.5 . . ?
C1S C3S H3SA 109.5 . . ?
C1S C3S H3SB 109.5 . . ?
H3SA C3S H3SB 109.5 . . ?
C1S C3S H3SC 109.5 . . ?
H3SA C3S H3SC 109.5 . . ?
H3SB C3S H3SC 109.5 . . ?
O2S C4S C6S 121.5(16) . . ?
O2S C4S C5S 117.5(17) . . ?
C6S C4S C5S 121.0(14) . . ?
C4S C5S H5SA 109.5 . . ?
C4S C5S H5SB 109.5 . . ?
H5SA C5S H5SB 109.5 . . ?
C4S C5S H5SC 109.5 . . ?
H5SA C5S H5SC 109.5 . . ?
H5SB C5S H5SC 109.5 . . ?
C4S C6S H6SA 109.5 . . ?
C4S C6S H6SB 109.5 . . ?
H6SA C6S H6SB 109.5 . . ?
C4S C6S H6SC 109.5 . . ?
H6SA C6S H6SC 109.5 . . ?
H6SB C6S H6SC 109.5 . . ?
O3S C7S C9S 125(4) . . ?
O3S C7S C8S 111(3) . . ?
C9S C7S C8S 123.7(19) . . ?
C7S C8S H8SA 109.5 . . ?
C7S C8S H8SB 109.5 . . ?
H8SA C8S H8SB 109.5 . . ?
C7S C8S H8SC 109.5 . . ?
H8SA C8S H8SC 109.5 . . ?
H8SB C8S H8SC 109.5 . . ?
C7S C9S H9SA 109.5 . . ?
C7S C9S H9SB 109.5 . . ?
H9SA C9S H9SB 109.5 . . ?
C7S C9S H9SC 109.5 . . ?
H9SA C9S H9SC 109.5 . . ?
H9SB C9S H9SC 109.5 . . ?
O4S C10S C11S 124.4(15) . . ?
O4S C10S C12S 118.9(15) . . ?
C11S C10S C12S 116.2(13) . . ?
C10S C11S H11J 109.5 . . ?
C10S C11S H11K 109.5 . . ?
H11J C11S H11K 109.5 . . ?
C10S C11S H11L 109.5 . . ?
H11J C11S H11L 109.5 . . ?
H11K C11S H11L 109.5 . . ?
C10S C12S H12H 109.5 . . ?
C10S C12S H12I 109.5 . . ?
H12H C12S H12I 109.5 . . ?
C10S C12S H12J 109.5 . . ?
H12H C12S H12J 109.5 . . ?
H12I C12S H12J 109.5 . . ?

loop_
_geom_bond_atom_site_label_1
_geom_bond_atom_site_label_2
_geom_bond_distance
_geom_bond_site_symmetry_2
_geom_bond_publ_flag
Fe1 N10 1.996(5) . ?
Fe1 N2 2.004(6) . ?
Fe1 N1 2.009(6) . ?
Fe1 N6 2.010(5) . ?
Fe1 N5 2.017(6) . ?
Fe1 N9 2.043(6) . ?
N1 C1 1.337(9) . ?
N1 C5 1.363(10) . ?
N2 C6 1.318(8) . ?
N2 N3 1.341(7) . ?
N3 C8 1.332(9) . ?
N3 H3B 0.8600 . ?
N4 C12 1.299(10) . ?
N4 C13 1.340(9) . ?
N5 C14 1.345(9) . ?
N5 C18 1.348(9) . ?
N6 C19 1.318(8) . ?
N6 N7 1.338(7) . ?
N7 C21 1.335(8) . ?
N7 H7B 0.8600 . ?
N8 C25 1.319(10) . ?
N8 C26 1.339(8) . ?
N9 C27 1.335(9) . ?
N9 C31 1.358(9) . ?
N10 N11 1.343(7) . ?
N10 C32 1.344(8) . ?
N11 C34 1.355(8) . ?
N11 H11B 0.8600 . ?
N12 C38 1.320(10) . ?
N12 C39 1.333(9) . ?
C1 C2 1.388(13) . ?
C1 H1A 0.9300 . ?
C2 C3 1.344(14) . ?
C2 H2A 0.9300 . ?
C3 C4 1.427(13) . ?
C3 H3A 0.9300 . ?
C4 C5 1.397(12) . ?
C4 H4A 0.9300 . ?
C5 C6 1.451(10) . ?
C6 C7 1.406(10) . ?
C7 C8 1.357(9) . ?
C7 H7A 0.9300 . ?
C8 C9 1.472(10) . ?
C9 C13 1.362(10) . ?
C9 C10 1.404(11) . ?
C10 C11 1.366(12) . ?
C10 H10A 0.9300 . ?
C11 C12 1.370(13) . ?
C11 H11A 0.9300 . ?
C12 H12A 0.9300 . ?
C13 H13A 0.9300 . ?
C14 C15 1.378(13) . ?
C14 H14A 0.9300 . ?
C15 C16 1.351(15) . ?
C15 H15A 0.9300 . ?
C16 C17 1.400(12) . ?
C16 H16A 0.9300 . ?
C17 C18 1.386(11) . ?
C17 H17A 0.9300 . ?
C18 C19 1.472(10) . ?
C19 C20 1.391(9) . ?
C20 C21 1.357(10) . ?
C20 H20A 0.9300 . ?
C21 C22 1.506(9) . ?
C22 C26 1.355(10) . ?
C22 C23 1.367(10) . ?
C23 C24 1.381(11) . ?
C23 H23A 0.9300 . ?
C24 C25 1.348(11) . ?
C24 H24A 0.9300 . ?
C25 H25A 0.9300 . ?
C26 H26A 0.9300 . ?
C27 C28 1.385(11) . ?
C27 H27A 0.9300 . ?
C28 C29 1.386(12) . ?
C28 H28A 0.9300 . ?
C29 C30 1.369(12) . ?
C29 H29A 0.9300 . ?
C30 C31 1.403(10) . ?
C30 H30A 0.9300 . ?
C31 C32 1.451(9) . ?
C32 C33 1.367(10) . ?
C33 C34 1.395(9) . ?
C33 H33A 0.9300 . ?
C34 C35 1.438(10) . ?
C35 C39 1.391(10) . ?
C35 C36 1.426(10) . ?
C36 C37 1.342(11) . ?
C36 H36A 0.9300 . ?
C37 C38 1.388(11) . ?
C37 H37A 0.9300 . ?
C38 H38A 0.9300 . ?
C39 H39A 0.9300 . ?
Fe2 N18 1.967(5) . ?
Fe2 N22 1.972(6) . ?
Fe2 N14 1.972(6) . ?
Fe2 N21 2.005(7) . ?
Fe2 N13 2.028(6) . ?
Fe2 N17 2.035(6) . ?
N13 C44 1.329(11) . ?
N13 C40 1.335(11) . ?
N14 N15 1.351(8) . ?
N14 C45 1.357(9) . ?
N15 C47 1.360(9) . ?
N15 H15B 0.8600 . ?
N16 C51 1.302(10) . ?
N16 C52 1.327(9) . ?
N17 C53 1.292(10) . ?
N17 C57 1.382(10) . ?
N18 N19 1.329(7) . ?
N18 C58 1.331(8) . ?
N19 C60 1.369(9) . ?
N19 H19A 0.8600 . ?
N20 C65 1.320(9) . ?
N20 C64 1.332(9) . ?
N21 C66 1.322(10) . ?
N21 C70 1.367(11) . ?
N22 C71 1.322(9) . ?
N22 N23 1.328(7) . ?
N23 C73 1.329(9) . ?
N23 H23B 0.8600 . ?
N24 C78 1.318(9) . ?
N24 C77 1.330(10) . ?
C40 C41 1.464(15) . ?
C40 H40A 0.9300 . ?
C41 C42 1.348(16) . ?
C41 H41A 0.9300 . ?
C42 C43 1.330(15) . ?
C42 H42A 0.9300 . ?
C43 C44 1.384(12) . ?
C43 H43A 0.9300 . ?
C44 C45 1.468(11) . ?
C45 C46 1.363(11) . ?
C46 C47 1.361(11) . ?
C46 H46A 0.9300 . ?
C47 C48 1.467(11) . ?
C48 C49 1.368(11) . ?
C48 C52 1.390(10) . ?
C49 C50 1.380(12) . ?
C49 H49A 0.9300 . ?
C50 C51 1.365(13) . ?
C50 H50A 0.9300 . ?
C51 H51A 0.9300 . ?
C52 H52A 0.9300 . ?
C53 C54 1.382(14) . ?
C53 H53A 0.9300 . ?
C54 C55 1.325(15) . ?
C54 H54A 0.9300 . ?
C55 C56 1.398(13) . ?
C55 H55A 0.9300 . ?
C56 C57 1.363(11) . ?
C56 H56A 0.9300 . ?
C57 C58 1.452(10) . ?
C58 C59 1.383(10) . ?
C59 C60 1.370(10) . ?
C59 H59A 0.9300 . ?
C60 C61 1.478(10) . ?
C61 C62 1.342(10) . ?
C61 C65 1.385(10) . ?
C62 C63 1.386(11) . ?
C62 H62A 0.9300 . ?
C63 C64 1.373(12) . ?
C63 H63A 0.9300 . ?
C64 H64A 0.9300 . ?
C65 H65A 0.9300 . ?
C66 C67 1.337(16) . ?
C66 H66A 0.9300 . ?
C67 C68 1.433(17) . ?
C67 H67A 0.9300 . ?
C68 C69 1.351(14) . ?
C68 H68A 0.9300 . ?
C69 C70 1.432(12) . ?
C69 H69A 0.9300 . ?
C70 C71 1.449(11) . ?
C71 C72 1.368(10) . ?
C72 C73 1.393(9) . ?
C72 H72A 0.9300 . ?
C73 C74 1.472(10) . ?
C74 C75 1.380(11) . ?
C74 C78 1.396(10) . ?
C75 C76 1.347(12) . ?
C75 H75A 0.9300 . ?
C76 C77 1.410(13) . ?
C76 H76A 0.9300 . ?
C77 H77A 0.9300 . ?
C78 H78A 0.9300 . ?
Fe3 N26 2.124(5) . ?
Fe3 N34 2.125(6) . ?
Fe3 N30 2.125(6) . ?
Fe3 N33 2.169(7) . ?
Fe3 N29 2.177(6) . ?
Fe3 N25 2.188(7) . ?
N25 C79 1.321(11) . ?
N25 C83 1.350(10) . ?
N26 N27 1.325(7) . ?
N26 C84 1.332(8) . ?
N27 C86 1.361(9) . ?
N27 H27B 0.8600 . ?
N28 C90 1.321(10) . ?
N28 C91 1.333(9) . ?
N29 C92 1.293(11) . ?
N29 C96 1.331(10) . ?
N30 C97 1.323(9) . ?
N30 N31 1.351(8) . ?
N31 C99 1.326(9) . ?
N31 H31A 0.8600 . ?
N32 C103 1.314(10) . ?
N32 C104 1.320(9) . ?
N33 C109 1.365(11) . ?
N33 C105 1.365(11) . ?
N34 C110 1.326(10) . ?
N34 N35 1.334(8) . ?
N35 C112 1.331(10) . ?
N35 H35A 0.8600 . ?
N36 C117 1.312(9) . ?
N36 C116 1.341(11) . ?
C79 C80 1.377(15) . ?
C79 H79A 0.9300 . ?
C80 C81 1.322(16) . ?
C80 H80A 0.9300 . ?
C81 C82 1.352(13) . ?
C81 H81A 0.9300 . ?
C82 C83 1.389(11) . ?
C82 H82A 0.9300 . ?
C83 C84 1.437(10) . ?
C84 C85 1.384(10) . ?
C85 C86 1.356(9) . ?
C85 H85A 0.9300 . ?
C86 C87 1.498(9) . ?
C87 C88 1.369(10) . ?
C87 C91 1.372(9) . ?
C88 C89 1.338(10) . ?
C88 H88A 0.9300 . ?
C89 C90 1.371(11) . ?
C89 H89A 0.9300 . ?
C90 H90A 0.9300 . ?
C91 H91A 0.9300 . ?
C92 C93 1.372(14) . ?
C92 H92A 0.9300 . ?
C93 C94 1.359(15) . ?
C93 H93A 0.9300 . ?
C94 C95 1.381(12) . ?
C94 H94A 0.9300 . ?
C95 C96 1.388(12) . ?
C95 H95A 0.9300 . ?
C96 C97 1.475(11) . ?
C97 C98 1.361(10) . ?
C98 C99 1.398(10) . ?
C98 H98A 0.9300 . ?
C99 C100 1.481(10) . ?
C100 C104 1.393(10) . ?
C100 C101 1.399(11) . ?
C101 C102 1.359(12) . ?
C101 H10B 0.9300 . ?
C102 C103 1.388(12) . ?
C102 H10C 0.9300 . ?
C103 H10D 0.9300 . ?
C104 H10E 0.9300 . ?
C105 C106 1.434(15) . ?
C105 H10F 0.9300 . ?
C106 C107 1.338(16) . ?
C106 H10G 0.9300 . ?
C107 C108 1.362(14) . ?
C107 H10H 0.9300 . ?
C108 C109 1.365(12) . ?
C108 H10I 0.9300 . ?
C109 C110 1.453(11) . ?
C110 C111 1.359(11) . ?
C111 C112 1.405(10) . ?
C111 H11C 0.9300 . ?
C112 C113 1.473(11) . ?
C113 C114 1.378(11) . ?
C113 C117 1.393(10) . ?
C114 C115 1.373(13) . ?
C114 H11D 0.9300 . ?
C115 C116 1.294(13) . ?
C115 H11E 0.9300 . ?
C116 H11F 0.9300 . ?
C117 H11G 0.9300 . ?
Fe4 N42 1.943(6) . ?
Fe4 N38 1.963(5) . ?
Fe4 N46 1.969(6) . ?
Fe4 N41 2.006(6) . ?
Fe4 N45 2.011(7) . ?
Fe4 N37 2.019(7) . ?
N37 C118 1.333(12) . ?
N37 C122 1.363(10) . ?
N38 C123 1.312(8) . ?
N38 N39 1.353(8) . ?
N39 C125 1.343(8) . ?
N39 H39B 0.8600 . ?
N40 C129 1.315(9) . ?
N40 C130 1.341(9) . ?
N41 C131 1.358(11) . ?
N41 C135 1.364(12) . ?
N42 N43 1.350(8) . ?
N42 C136 1.353(9) . ?
N43 C138 1.369(9) . ?
N43 H43B 0.8600 . ?
N44 C143 1.330(9) . ?
N44 C142 1.365(10) . ?
N45 C148 1.350(13) . ?
N45 C144 1.373(10) . ?
N46 N47 1.335(7) . ?
N46 C149 1.348(10) . ?
N47 C151 1.366(9) . ?
N47 H47A 0.8600 . ?
N48 C156 1.335(8) . ?
N48 C155 1.334(9) . ?
C118 C119 1.439(15) . ?
C118 H11H 0.9300 . ?
C119 C120 1.331(15) . ?
C119 H11I 0.9300 . ?
C120 C121 1.406(15) . ?
C120 H12B 0.9300 . ?
C121 C122 1.423(13) . ?
C121 H12C 0.9300 . ?
C122 C123 1.425(11) . ?
C123 C124 1.399(10) . ?
C124 C125 1.355(10) . ?
C124 H12D 0.9300 . ?
C125 C126 1.476(9) . ?
C126 C127 1.397(10) . ?
C126 C130 1.403(10) . ?
C127 C128 1.383(11) . ?
C127 H12E 0.9300 . ?
C128 C129 1.408(12) . ?
C128 H12F 0.9300 . ?
C129 H12G 0.9300 . ?
C130 H13B 0.9300 . ?
C131 C132 1.393(13) . ?
C131 H13C 0.9300 . ?
C132 C133 1.389(18) . ?
C132 H13D 0.9300 . ?
C133 C134 1.399(15) . ?
C133 H13E 0.9300 . ?
C134 C135 1.391(12) . ?
C134 H13F 0.9300 . ?
C135 C136 1.448(11) . ?
C136 C137 1.380(12) . ?
C137 C138 1.396(10) . ?
C137 H13G 0.9300 . ?
C138 C139 1.460(10) . ?
C139 C140 1.380(11) . ?
C139 C143 1.388(9) . ?
C140 C141 1.363(13) . ?
C140 H14B 0.9300 . ?
C141 C142 1.382(12) . ?
C141 H14C 0.9300 . ?
C142 H14D 0.9300 . ?
C143 H14E 0.9300 . ?
C144 C145 1.377(16) . ?
C144 H14F 0.9300 . ?
C145 C146 1.311(18) . ?
C145 H14G 0.9300 . ?
C146 C147 1.453(14) . ?
C146 H14H 0.9300 . ?
C147 C148 1.401(14) . ?
C147 H14I 0.9300 . ?
C148 C149 1.427(11) . ?
C149 C150 1.394(11) . ?
C150 C151 1.381(10) . ?
C150 H15C 0.9300 . ?
C151 C152 1.466(9) . ?
C152 C153 1.376(10) . ?
C152 C156 1.376(9) . ?
C153 C154 1.386(11) . ?
C153 H15D 0.9300 . ?
C154 C155 1.357(12) . ?
C154 H15E 0.9300 . ?
C155 H15F 0.9300 . ?
C156 H15G 0.9300 . ?
Fe5 Cl4 2.184(2) . ?
Fe5 Cl2 2.186(2) . ?
Fe5 Cl1 2.189(2) . ?
Fe5 Cl3 2.196(2) . ?
Fe6 Cl5 2.162(4) . ?
Fe6 Cl5 2.163(4) 2_755 ?
Fe6 Cl6 2.182(4) . ?
Fe6 Cl6 2.182(5) 2_755 ?
F1 B1 1.356(9) . ?
F2 B1 1.314(9) . ?
F3 B1 1.363(10) . ?
F4 B1 1.433(11) . ?
F5 B2 1.309(13) . ?
F6 B2 1.270(13) . ?
F7 B2 1.343(13) . ?
F8 B2 1.313(13) . ?
F9 B3 1.387(12) . ?
F10 B3 1.317(11) . ?
F11 B3 1.391(12) . ?
F12 B3 1.334(11) . ?
F13 B4 1.296(12) . ?
F14 B4 1.309(13) . ?
F15 B4 1.314(13) . ?
F16 B4 1.341(13) . ?
F17 B5 1.358(13) . ?
F18 B5 1.349(13) . ?
F19 B5 1.344(12) . ?
F20 B5 1.331(12) . ?
F21 B6 1.337(15) . ?
F22 B6 1.334(13) . ?
F23 B7 1.282(14) . ?
F24 B7 1.265(15) . ?
F25 B7 1.280(15) . ?
F26 B7 1.286(15) . ?
O1S C1S 1.196(13) . ?
C1S C3S 1.40(2) . ?
C1S C2S 1.50(2) . ?
C2S H2SA 0.9600 . ?
C2S H2SB 0.9600 . ?
C2S H2SC 0.9600 . ?
C3S H3SA 0.9600 . ?
C3S H3SB 0.9600 . ?
C3S H3SC 0.9600 . ?
O2S C4S 1.210(14) . ?
C4S C6S 1.42(2) . ?
C4S C5S 1.46(2) . ?
C5S H5SA 0.9600 . ?
C5S H5SB 0.9600 . ?
C5S H5SC 0.9600 . ?
C6S H6SA 0.9600 . ?
C6S H6SB 0.9600 . ?
C6S H6SC 0.9600 . ?
O3S C7S 1.189(17) . ?
C7S C9S 1.35(4) . ?
C7S C8S 1.55(5) . ?
C8S H8SA 0.9600 . ?
C8S H8SB 0.9600 . ?
C8S H8SC 0.9600 . ?
C9S H9SA 0.9600 . ?
C9S H9SB 0.9600 . ?
C9S H9SC 0.9600 . ?
O4S C10S 1.149(14) . ?
C10S C11S 1.450(16) . ?
C10S C12S 1.500(16) . ?
C11S H11J 0.9600 . ?
C11S H11K 0.9600 . ?
C11S H11L 0.9600 . ?
C12S H12H 0.9600 . ?
C12S H12I 0.9600 . ?
C12S H12J 0.9600 . ?

loop_
_geom_hbond_atom_site_label_D
_geom_hbond_atom_site_label_H
_geom_hbond_atom_site_label_A
_geom_hbond_distance_DH
_geom_hbond_distance_HA
_geom_hbond_distance_DA
_geom_hbond_angle_DHA
_geom_hbond_site_symmetry_A
_geom_hbond_publ_flag
N3 H3B N44 0.86 2.08 2.822(8) 143.5 . yes
N7 H7B N20 0.86 2.11 2.857(8) 145.2 . yes
N11 H11B N32 0.86 2.05 2.806(8) 146.2 . yes
N15 H15B N12 0.86 2.08 2.841(8) 147.4 . yes
N19 H19A N48 0.86 2.05 2.806(8) 146.6 . yes
N23 H23B N36 0.86 2.09 2.799(8) 139.4 . yes
N27 H27B N4 0.86 2.08 2.816(8) 142.7 . yes
N31 H31A N16 0.86 2.07 2.822(9) 146.4 . yes
N35 H35A N40 0.86 2.07 2.800(8) 142.5 . yes
N39 H39B N24 0.86 2.10 2.853(8) 145.7 . yes
N43 H43B N28 0.86 2.07 2.797(8) 142.5 . yes
N47 H47A N8 0.86 2.09 2.847(8) 146.1 . yes
